data_7705941
loop_
_publ_author_name
'Yuan, Run-Ze'
'Cui, Peng-Fei'
'Guo, Shu-Ting'
'Jin, Guo-Xin'

_publ_section_title
;
 Regioselective B(3)-H bond activation based on an o-carboranyl
 dithiocarboxylate ligand and its derivatives.
;
_journal_issue 3
_journal_name_full 'Dalton transactions (Cambridge, England : 2003)'
_journal_page_first 1060
_journal_page_last 1068
_journal_paper_doi 10.1039/d0dt03832f
_journal_volume 50
_journal_year 2021
_chemical_formula_sum 'C23 H44 B20 Ir N S3'
_chemical_formula_weight 839.17
_space_group_crystal_system orthorhombic
_space_group_IT_number 61
_space_group_name_Hall '-P 2ac 2ab'
_space_group_name_H-M_alt 'P b c a'
_atom_sites_solution_hydrogens mixed
_audit_creation_method SHELXL-2016/6
_audit_update_record
;
2020-11-04 deposited with the CCDC.	2020-12-08 downloaded from the CCDC.
;
_cell_angle_alpha 90
_cell_angle_beta 90
_cell_angle_gamma 90
_cell_formula_units_Z 8
_cell_length_a 9.176(2)
_cell_length_b 22.801(5)
_cell_length_c 34.588(7)
_cell_measurement_reflns_used 9060
_cell_measurement_temperature 173(2)
_cell_measurement_theta_max 74.44
_cell_measurement_theta_min 3.87
_cell_volume 7237(3)
_computing_cell_refinement 'Bruker SAINT'
_computing_data_collection 'Bruker APEX2'
_computing_data_reduction 'Bruker SAINT'
_computing_molecular_graphics 'Bruker SHELXTL'
_computing_publication_material 'Bruker SHELXTL'
_computing_structure_refinement 'SHELXL-2016/6 (Sheldrick, 2016)'
_computing_structure_solution 'SHELXT 2018/2 (Sheldrick, 2018)'
_diffrn_ambient_temperature 173(2)
_diffrn_measured_fraction_theta_full 1.000
_diffrn_measured_fraction_theta_max 1.000
_diffrn_measurement_device_type 'Bruker APEX-II CCD'
_diffrn_measurement_method '\f and \w scans'
_diffrn_radiation_type CuK\a
_diffrn_radiation_wavelength 1.54184
_diffrn_reflns_av_R_equivalents 0.0792
_diffrn_reflns_av_unetI/netI 0.0230
_diffrn_reflns_Laue_measured_fraction_full 1.000
_diffrn_reflns_Laue_measured_fraction_max 1.000
_diffrn_reflns_limit_h_max 11
_diffrn_reflns_limit_h_min -11
_diffrn_reflns_limit_k_max 28
_diffrn_reflns_limit_k_min -24
_diffrn_reflns_limit_l_max 42
_diffrn_reflns_limit_l_min -42
_diffrn_reflns_number 138695
_diffrn_reflns_point_group_measured_fraction_full 1.000
_diffrn_reflns_point_group_measured_fraction_max 1.000
_diffrn_reflns_theta_full 67.684
_diffrn_reflns_theta_max 72.997
_diffrn_reflns_theta_min 2.555
_exptl_absorpt_coefficient_mu 8.889
_exptl_absorpt_correction_T_max 0.751
_exptl_absorpt_correction_T_min 0.558
_exptl_absorpt_correction_type multi-scan
_exptl_absorpt_process_details sadabs
_exptl_crystal_colour black
_exptl_crystal_density_diffrn 1.540
_exptl_crystal_description block
_exptl_crystal_F_000 3312
_exptl_crystal_size_max 0.250
_exptl_crystal_size_mid 0.220
_exptl_crystal_size_min 0.180
_refine_diff_density_max 1.421
_refine_diff_density_min -0.719
_refine_diff_density_rms 0.088
_refine_ls_extinction_method none
_refine_ls_goodness_of_fit_ref 1.086
_refine_ls_hydrogen_treatment mixed
_refine_ls_matrix_type full
_refine_ls_number_parameters 467
_refine_ls_number_reflns 7248
_refine_ls_number_restraints 56
_refine_ls_restrained_S_all 1.083
_refine_ls_R_factor_all 0.0361
_refine_ls_R_factor_gt 0.0264
_refine_ls_shift/su_max 0.003
_refine_ls_shift/su_mean 0.000
_refine_ls_structure_factor_coef Fsqd
_refine_ls_weighting_details 'w=1/[\s^2^(Fo^2^)+(0.0163P)^2^+15.7236P] where P=(Fo^2^+2Fc^2^)/3'
_refine_ls_weighting_scheme calc
_refine_ls_wR_factor_gt 0.0541
_refine_ls_wR_factor_ref 0.0582
_reflns_Friedel_coverage 0.000
_reflns_number_gt 6012
_reflns_number_total 7248
_reflns_threshold_expression 'I > 2\s(I)'
_cod_data_source_file d0dt03832f2.cif
_cod_data_source_block cu_200821d_0m_a
_cod_depositor_comments 'Adding full bibliography for 7705931--7705941.cif.'
_cod_database_code 7705941
_shelx_shelxl_version_number 2016/6
_shelx_space_group_comment
; 
The symmetry employed for this shelxl refinement is uniquely defined 
by the following loop, which should always be used as a source of 
symmetry information in preference to the above space-group names. 
They are only intended as comments. 
;
_shelx_estimated_absorpt_t_min 0.215
_shelx_estimated_absorpt_t_max 0.298

loop_
_space_group_symop_operation_xyz
'x, y, z'
'-x+1/2, -y, z+1/2'
'-x, y+1/2, -z+1/2'
'x+1/2, -y+1/2, -z'
'-x, -y, -z'
'x-1/2, y, -z-1/2'
'x, -y-1/2, z-1/2'
'-x-1/2, y-1/2, z'

loop_
_atom_site_label
_atom_site_type_symbol
_atom_site_fract_x
_atom_site_fract_y
_atom_site_fract_z
_atom_site_U_iso_or_equiv
_atom_site_adp_type
_atom_site_occupancy
_atom_site_site_symmetry_order
_atom_site_calc_flag
_atom_site_refinement_flags_posn
_atom_site_refinement_flags_adp
_atom_site_refinement_flags_occupancy
_atom_site_disorder_assembly
_atom_site_disorder_group
Ir1 Ir 0.83588(2) 0.38929(2) 0.60810(2) 0.01761(5) Uani 1 1 d . . . . .
N1 N 0.5466(4) 0.42689(13) 0.69325(9) 0.0324(7) Uani 1 1 d . . . . .
S1 S 0.73243(9) 0.29968(3) 0.61215(3) 0.02630(17) Uani 1 1 d . . . . .
S3 S 0.63528(9) 0.45311(3) 0.61839(2) 0.02542(17) Uani 1 1 d . . . . .
C1 C 0.6705(4) 0.32177(14) 0.53704(10) 0.0265(7) Uani 1 1 d . . . . .
C2 C 0.5697(4) 0.37929(14) 0.54259(10) 0.0227(7) Uani 1 1 d D . . . .
H2 H 0.516(4) 0.3803(15) 0.5660(9) 0.022(9) Uiso 1 1 d D . . . .
B3 B 0.7588(4) 0.38865(16) 0.55118(10) 0.0197(7) Uani 1 1 d . . . . .
B4 B 0.8271(5) 0.33918(18) 0.51421(11) 0.0287(8) Uani 1 1 d . . . . .
H4 H 0.934055 0.316713 0.519110 0.034 Uiso 1 1 calc R U . . .
B5 B 0.6815(5) 0.30267(19) 0.48956(13) 0.0381(11) Uani 1 1 d . . . . .
H5 H 0.693981 0.256744 0.478552 0.046 Uiso 1 1 calc R U . . .
B6 B 0.5136(5) 0.32776(18) 0.50911(12) 0.0316(9) Uani 1 1 d . . . . .
H6A H 0.414842 0.299123 0.511495 0.038 Uiso 1 1 calc R U . . .
B7 B 0.6473(5) 0.44011(17) 0.52432(11) 0.0273(8) Uani 1 1 d . . . . .
H7 H 0.632962 0.485541 0.536039 0.033 Uiso 1 1 calc R U . . .
B8 B 0.8132(5) 0.41533(19) 0.50435(11) 0.0300(9) Uani 1 1 d . . . . .
H8 H 0.911476 0.444233 0.502059 0.036 Uiso 1 1 calc R U . . .
B9 B 0.7688(5) 0.3633(2) 0.46766(12) 0.0354(10) Uani 1 1 d . . . . .
H9 H 0.838948 0.357935 0.441397 0.042 Uiso 1 1 calc R U . . .
B10 B 0.5760(5) 0.35584(19) 0.46499(12) 0.0341(10) Uani 1 1 d . . . . .
H10 H 0.518438 0.345555 0.437257 0.041 Uiso 1 1 calc R U . . .
B11 B 0.5016(5) 0.40378(17) 0.49998(11) 0.0276(8) Uani 1 1 d . . . . .
H11 H 0.393120 0.425478 0.496028 0.033 Uiso 1 1 calc R U . . .
B12 B 0.6578(5) 0.42560(19) 0.47402(12) 0.0308(9) Uani 1 1 d . . . . .
H12 H 0.653590 0.461647 0.452056 0.037 Uiso 1 1 calc R U . . .
B13 B 0.5553(4) 0.55457(17) 0.71640(11) 0.0250(8) Uani 1 1 d . . . . .
H13 H 0.627888 0.533347 0.738364 0.030 Uiso 1 1 calc R U . . .
B14 B 0.6251(5) 0.58417(19) 0.67280(12) 0.0305(9) Uani 1 1 d . . . . .
H14 H 0.744261 0.583078 0.665785 0.037 Uiso 1 1 calc R U . . .
B15 B 0.4894(5) 0.57444(17) 0.63779(11) 0.0275(8) Uani 1 1 d . . . . .
H15 H 0.520496 0.566780 0.606885 0.033 Uiso 1 1 calc R U . . .
B16 B 0.3380(5) 0.53835(18) 0.65736(11) 0.0273(8) Uani 1 1 d . . . . .
H16 H 0.268986 0.506764 0.640631 0.033 Uiso 1 1 calc R U . . .
B17 B 0.3990(5) 0.59591(16) 0.72969(11) 0.0249(8) Uani 1 1 d . . . . .
H17 H 0.368496 0.602639 0.760720 0.030 Uiso 1 1 calc R U . . .
B18 B 0.5515(5) 0.63122(18) 0.70873(12) 0.0278(8) Uani 1 1 d . . . . .
H18 H 0.621940 0.661856 0.725789 0.033 Uiso 1 1 calc R U . . .
B19 B 0.5118(5) 0.64329(18) 0.65912(12) 0.0310(9) Uani 1 1 d . . . . .
H19 H 0.556216 0.682059 0.643104 0.037 Uiso 1 1 calc R U . . .
B20 B 0.3339(5) 0.61490(18) 0.64928(11) 0.0297(8) Uani 1 1 d . . . . .
H20 H 0.261028 0.634620 0.626789 0.036 Uiso 1 1 calc R U . . .
B21 B 0.2644(5) 0.58610(18) 0.69328(12) 0.0282(8) Uani 1 1 d . . . . .
H21 H 0.145251 0.586526 0.700270 0.034 Uiso 1 1 calc R U . . .
B22 B 0.3716(5) 0.65075(18) 0.69422(12) 0.0290(9) Uani 1 1 d . . . . .
H22 H 0.323188 0.694449 0.701543 0.035 Uiso 1 1 calc R U . . .
C3 C 0.6715(4) 0.27889(14) 0.56952(11) 0.0314(8) Uani 1 1 d . . . . .
S2 S 0.586(2) 0.2129(5) 0.5628(6) 0.051(3) Uani 0.51(5) 1 d . U P A 1
C4 C 0.613(3) 0.1729(12) 0.6077(9) 0.054(5) Uani 0.51(5) 1 d . U P A 1
H4A H 0.716605 0.163978 0.610819 0.080 Uiso 0.51(5) 1 calc R U P A 1
H4B H 0.557002 0.136312 0.606924 0.080 Uiso 0.51(5) 1 calc R U P A 1
H4C H 0.579579 0.196952 0.629438 0.080 Uiso 0.51(5) 1 calc R U P A 1
S2' S 0.6273(19) 0.2092(4) 0.5536(4) 0.0397(18) Uani 0.49(5) 1 d . U P A 2
C4' C 0.655(3) 0.1683(12) 0.5966(7) 0.046(5) Uani 0.49(5) 1 d . U P A 2
H4'1 H 0.757442 0.170682 0.604237 0.070 Uiso 0.49(5) 1 calc R U P A 2
H4'2 H 0.628514 0.127197 0.592030 0.070 Uiso 0.49(5) 1 calc R U P A 2
H4'3 H 0.593565 0.184326 0.617258 0.070 Uiso 0.49(5) 1 calc R U P A 2
C5 C 0.5131(4) 0.52413(14) 0.67258(9) 0.0227(7) Uani 1 1 d . . . . .
C6 C 0.3814(4) 0.53025(17) 0.70568(11) 0.0331(8) Uani 1 1 d D . . . .
H6 H 0.348(5) 0.4893(16) 0.7202(11) 0.042(12) Uiso 1 1 d D . . . .
C7 C 0.5667(4) 0.46140(14) 0.66499(9) 0.0232(7) Uani 1 1 d . . . . .
C8 C 0.5544(4) 0.36506(16) 0.69180(11) 0.0336(9) Uani 1 1 d . . . . .
C9 C 0.6499(5) 0.33553(19) 0.71623(12) 0.0463(11) Uani 1 1 d . . . . .
H9A H 0.720133 0.356662 0.730808 0.056 Uiso 1 1 calc R U . . .
C10 C 0.6415(6) 0.2747(2) 0.71911(14) 0.0591(14) Uani 1 1 d . . . . .
H10A H 0.708122 0.254231 0.735247 0.071 Uiso 1 1 calc R U . . .
C11 C 0.5381(7) 0.2441(2) 0.69889(17) 0.0661(16) Uani 1 1 d . . . . .
H11A H 0.531927 0.202729 0.701510 0.079 Uiso 1 1 calc R U . . .
C12 C 0.4433(6) 0.2732(2) 0.67480(17) 0.0606(14) Uani 1 1 d . . . . .
H12A H 0.371382 0.251987 0.660836 0.073 Uiso 1 1 calc R U . . .
C13 C 0.4530(5) 0.33377(18) 0.67095(14) 0.0470(11) Uani 1 1 d . . . . .
H13A H 0.389160 0.353717 0.653793 0.056 Uiso 1 1 calc R U . . .
C14 C 1.0052(4) 0.45687(14) 0.61820(10) 0.0252(7) Uani 1 1 d . . . . .
C15 C 0.9796(4) 0.42963(14) 0.65553(10) 0.0257(7) Uani 1 1 d . . . . .
C16 C 1.0155(4) 0.36969(14) 0.65265(9) 0.0253(7) Uani 1 1 d . . . . .
C17 C 1.0628(4) 0.35840(14) 0.61341(10) 0.0248(7) Uani 1 1 d . . . . .
C18 C 1.0646(4) 0.41340(15) 0.59292(10) 0.0260(7) Uani 1 1 d . . . . .
C19 C 0.9858(4) 0.52058(14) 0.60882(12) 0.0356(8) Uani 1 1 d . . . . .
H19A H 1.055593 0.543882 0.623778 0.053 Uiso 1 1 calc R U . . .
H19B H 0.886354 0.532675 0.615402 0.053 Uiso 1 1 calc R U . . .
H19C H 1.002687 0.526822 0.581149 0.053 Uiso 1 1 calc R U . . .
C20 C 0.9349(4) 0.46141(17) 0.69143(11) 0.0355(9) Uani 1 1 d . . . . .
H20A H 0.885726 0.434109 0.708991 0.053 Uiso 1 1 calc R U . . .
H20B H 0.868287 0.493389 0.684654 0.053 Uiso 1 1 calc R U . . .
H20C H 1.021452 0.477571 0.704168 0.053 Uiso 1 1 calc R U . . .
C21 C 1.0155(5) 0.32489(16) 0.68416(11) 0.0358(9) Uani 1 1 d . . . . .
H21A H 1.116110 0.313697 0.690189 0.054 Uiso 1 1 calc R U . . .
H21B H 0.961125 0.290212 0.675686 0.054 Uiso 1 1 calc R U . . .
H21C H 0.969369 0.341364 0.707291 0.054 Uiso 1 1 calc R U . . .
C22 C 1.1256(4) 0.30202(16) 0.59911(11) 0.0354(9) Uani 1 1 d . . . . .
H22A H 1.102762 0.297299 0.571606 0.053 Uiso 1 1 calc R U . . .
H22B H 1.083770 0.269281 0.613727 0.053 Uiso 1 1 calc R U . . .
H22C H 1.231605 0.302468 0.602601 0.053 Uiso 1 1 calc R U . . .
C23 C 1.1367(4) 0.42367(19) 0.55522(11) 0.0372(9) Uani 1 1 d . . . . .
H23A H 1.095082 0.458662 0.543028 0.056 Uiso 1 1 calc R U . . .
H23B H 1.121448 0.389638 0.538401 0.056 Uiso 1 1 calc R U . . .
H23C H 1.241429 0.429524 0.559285 0.056 Uiso 1 1 calc R U . . .

loop_
_atom_site_aniso_label
_atom_site_aniso_U_11
_atom_site_aniso_U_22
_atom_site_aniso_U_33
_atom_site_aniso_U_23
_atom_site_aniso_U_13
_atom_site_aniso_U_12
Ir1 0.02024(7) 0.01423(7) 0.01837(7) -0.00052(5) 0.00032(5) -0.00004(5)
N1 0.0388(19) 0.0302(16) 0.0282(15) 0.0050(12) 0.0062(14) 0.0030(14)
S1 0.0285(4) 0.0181(3) 0.0323(4) 0.0066(3) -0.0061(4) -0.0046(3)
S3 0.0329(5) 0.0235(4) 0.0198(4) -0.0002(3) 0.0051(3) 0.0084(3)
C1 0.0295(18) 0.0188(15) 0.0310(17) -0.0026(13) -0.0089(15) 0.0009(14)
C2 0.0218(17) 0.0242(16) 0.0220(16) 0.0037(13) -0.0010(13) 0.0029(13)
B3 0.0193(17) 0.0192(16) 0.0207(16) -0.0006(14) -0.0027(14) 0.0007(14)
B4 0.026(2) 0.033(2) 0.0270(19) -0.0089(16) -0.0032(17) 0.0078(18)
B5 0.045(3) 0.031(2) 0.038(2) -0.0115(18) -0.020(2) 0.011(2)
B6 0.032(2) 0.029(2) 0.034(2) 0.0024(16) -0.0142(18) -0.0026(18)
B7 0.033(2) 0.0228(18) 0.0262(19) 0.0055(15) -0.0011(17) 0.0010(17)
B8 0.029(2) 0.041(2) 0.0209(18) 0.0051(16) 0.0022(16) 0.0012(18)
B9 0.032(2) 0.053(3) 0.0215(19) -0.0055(18) -0.0053(17) 0.011(2)
B10 0.039(3) 0.036(2) 0.027(2) -0.0047(17) -0.0082(18) 0.005(2)
B11 0.027(2) 0.031(2) 0.0250(18) 0.0066(15) -0.0027(16) 0.0043(17)
B12 0.030(2) 0.037(2) 0.0250(19) 0.0036(16) -0.0023(17) 0.0035(19)
B13 0.027(2) 0.0266(19) 0.0219(18) -0.0028(15) -0.0018(15) 0.0004(16)
B14 0.025(2) 0.040(2) 0.0261(19) 0.0037(17) 0.0063(16) 0.0092(18)
B15 0.030(2) 0.0280(19) 0.0248(18) -0.0024(15) -0.0020(16) 0.0074(17)
B16 0.026(2) 0.032(2) 0.0237(18) -0.0041(15) -0.0053(16) 0.0036(17)
B17 0.029(2) 0.0256(19) 0.0205(18) -0.0035(14) 0.0026(15) 0.0038(16)
B18 0.027(2) 0.0274(19) 0.029(2) -0.0024(16) -0.0006(17) 0.0006(16)
B19 0.032(2) 0.030(2) 0.031(2) 0.0044(16) 0.0066(18) 0.0007(18)
B20 0.030(2) 0.031(2) 0.0273(19) 0.0013(16) -0.0026(17) 0.0086(18)
B21 0.026(2) 0.030(2) 0.029(2) -0.0025(16) 0.0020(17) 0.0053(17)
B22 0.028(2) 0.0255(19) 0.033(2) 0.0006(16) 0.0007(17) 0.0037(16)
C3 0.034(2) 0.0194(16) 0.041(2) 0.0043(14) -0.0152(17) -0.0039(15)
S2 0.069(5) 0.0233(18) 0.059(5) 0.009(2) -0.034(4) -0.019(3)
C4 0.066(12) 0.027(6) 0.068(12) 0.020(8) -0.024(9) -0.016(7)
S2' 0.056(4) 0.0185(13) 0.044(3) 0.0040(16) -0.023(2) -0.011(2)
C4' 0.067(12) 0.023(5) 0.049(9) 0.019(6) -0.021(8) -0.016(8)
C5 0.0211(16) 0.0280(16) 0.0189(15) -0.0039(12) -0.0009(13) 0.0042(14)
C6 0.034(2) 0.036(2) 0.0289(18) -0.0051(15) -0.0036(15) 0.0082(16)
C7 0.0237(17) 0.0250(16) 0.0209(15) -0.0027(12) -0.0014(13) 0.0015(14)
C8 0.041(2) 0.0326(19) 0.0275(18) 0.0094(15) 0.0155(17) 0.0073(17)
C9 0.061(3) 0.045(2) 0.033(2) 0.0130(18) 0.011(2) 0.012(2)
C10 0.080(4) 0.050(3) 0.047(3) 0.026(2) 0.019(3) 0.024(3)
C11 0.084(4) 0.034(2) 0.080(4) 0.024(2) 0.030(3) 0.003(3)
C12 0.055(3) 0.035(2) 0.092(4) 0.015(3) 0.017(3) -0.011(2)
C13 0.043(2) 0.032(2) 0.066(3) 0.013(2) 0.005(2) -0.0028(19)
C14 0.0221(17) 0.0204(15) 0.0332(18) -0.0030(13) -0.0050(14) -0.0055(14)
C15 0.0239(18) 0.0243(16) 0.0290(17) -0.0066(13) -0.0078(14) 0.0000(14)
C16 0.0257(18) 0.0260(16) 0.0244(16) -0.0001(13) -0.0068(14) 0.0027(14)
C17 0.0183(16) 0.0249(16) 0.0310(18) -0.0037(14) -0.0050(14) 0.0034(13)
C18 0.0187(17) 0.0269(16) 0.0326(18) -0.0008(14) -0.0006(14) -0.0017(14)
C19 0.032(2) 0.0208(16) 0.054(2) 0.0050(16) -0.0060(19) -0.0036(15)
C20 0.038(2) 0.035(2) 0.033(2) -0.0125(16) -0.0063(17) 0.0067(17)
C21 0.040(2) 0.0332(19) 0.0340(19) 0.0085(15) -0.0043(17) 0.0091(17)
C22 0.034(2) 0.0312(19) 0.041(2) -0.0073(16) -0.0009(16) 0.0104(16)
C23 0.026(2) 0.052(2) 0.035(2) 0.0032(17) 0.0059(16) -0.0034(17)

loop_
_atom_type_symbol
_atom_type_description
_atom_type_scat_dispersion_real
_atom_type_scat_dispersion_imag
_atom_type_scat_source
C C 0.0181 0.0091 'International Tables Vol C Tables 4.2.6.8 and 6.1.1.4'
H H 0.0000 0.0000 'International Tables Vol C Tables 4.2.6.8 and 6.1.1.4'
B B 0.0090 0.0039 'International Tables Vol C Tables 4.2.6.8 and 6.1.1.4'
Ir Ir -4.7710 6.5667 'International Tables Vol C Tables 4.2.6.8 and 6.1.1.4'
N N 0.0311 0.0180 'International Tables Vol C Tables 4.2.6.8 and 6.1.1.4'
S S 0.3331 0.5567 'International Tables Vol C Tables 4.2.6.8 and 6.1.1.4'

loop_
_geom_angle_atom_site_label_1
_geom_angle_atom_site_label_2
_geom_angle_atom_site_label_3
_geom_angle
_geom_angle_site_symmetry_1
_geom_angle_site_symmetry_3
_geom_angle_publ_flag
B3 Ir1 C17 113.28(14) . . ?
B3 Ir1 C14 112.97(13) . . ?
C17 Ir1 C14 63.06(12) . . ?
B3 Ir1 C18 95.64(14) . . ?
C17 Ir1 C18 37.87(13) . . ?
C14 Ir1 C18 37.49(12) . . ?
B3 Ir1 S1 84.83(10) . . ?
C17 Ir1 S1 95.90(9) . . ?
C14 Ir1 S1 156.13(9) . . ?
C18 Ir1 S1 129.26(9) . . ?
B3 Ir1 C15 150.34(13) . . ?
C17 Ir1 C15 61.72(12) . . ?
C14 Ir1 C15 37.48(12) . . ?
C18 Ir1 C15 61.93(13) . . ?
S1 Ir1 C15 124.03(9) . . ?
B3 Ir1 C16 150.61(13) . . ?
C17 Ir1 C16 37.41(12) . . ?
C14 Ir1 C16 61.77(12) . . ?
C18 Ir1 C16 62.07(13) . . ?
S1 Ir1 C16 94.82(9) . . ?
C15 Ir1 C16 35.70(12) . . ?
B3 Ir1 S3 83.29(10) . . ?
C17 Ir1 S3 156.27(9) . . ?
C14 Ir1 S3 95.39(9) . . ?
C18 Ir1 S3 127.84(9) . . ?
S1 Ir1 S3 102.68(3) . . ?
C15 Ir1 S3 95.32(9) . . ?
C16 Ir1 S3 125.06(9) . . ?
C7 N1 C8 125.8(3) . . ?
C3 S1 Ir1 110.35(13) . . ?
C7 S3 Ir1 119.06(11) . . ?
C3 C1 C2 116.5(3) . . ?
C3 C1 B4 120.1(3) . . ?
C2 C1 B4 110.6(3) . . ?
C3 C1 B5 124.0(3) . . ?
C2 C1 B5 110.9(3) . . ?
B4 C1 B5 63.8(3) . . ?
C3 C1 B6 118.4(3) . . ?
C2 C1 B6 61.9(2) . . ?
B4 C1 B6 115.3(3) . . ?
B5 C1 B6 62.2(2) . . ?
C3 C1 B3 110.4(3) . . ?
C2 C1 B3 62.4(2) . . ?
B4 C1 B3 62.8(2) . . ?
B5 C1 B3 117.0(3) . . ?
B6 C1 B3 117.3(3) . . ?
C1 C2 B7 112.5(3) . . ?
C1 C2 B11 112.0(3) . . ?
B7 C2 B11 63.8(2) . . ?
C1 C2 B6 62.6(2) . . ?
B7 C2 B6 115.8(3) . . ?
B11 C2 B6 62.1(2) . . ?
C1 C2 B3 63.7(2) . . ?
B7 C2 B3 63.2(2) . . ?
B11 C2 B3 117.8(3) . . ?
B6 C2 B3 119.0(3) . . ?
C1 C2 H2 115(2) . . ?
B7 C2 H2 121(2) . . ?
B11 C2 H2 123(2) . . ?
B6 C2 H2 116(2) . . ?
B3 C2 H2 111(2) . . ?
C2 B3 C1 53.86(19) . . ?
C2 B3 B8 99.3(2) . . ?
C1 B3 B8 99.6(2) . . ?
C2 B3 B7 55.9(2) . . ?
C1 B3 B7 98.9(2) . . ?
B8 B3 B7 58.5(2) . . ?
C2 B3 B4 98.3(2) . . ?
C1 B3 B4 55.7(2) . . ?
B8 B3 B4 58.7(2) . . ?
B7 B3 B4 103.6(3) . . ?
C2 B3 Ir1 119.3(2) . . ?
C1 B3 Ir1 114.5(2) . . ?
B8 B3 Ir1 138.6(2) . . ?
B7 B3 Ir1 132.0(2) . . ?
B4 B3 Ir1 123.4(2) . . ?
C1 B4 B8 105.0(3) . . ?
C1 B4 B9 103.9(3) . . ?
B8 B4 B9 60.2(2) . . ?
C1 B4 B5 58.5(2) . . ?
B8 B4 B5 108.0(3) . . ?
B9 B4 B5 59.3(3) . . ?
C1 B4 B3 61.5(2) . . ?
B8 B4 B3 60.2(2) . . ?
B9 B4 B3 109.9(3) . . ?
B5 B4 B3 111.5(3) . . ?
C1 B4 H4 124.6 . . ?
B8 B4 H4 122.7 . . ?
B9 B4 H4 122.7 . . ?
B5 B4 H4 120.9 . . ?
B3 B4 H4 118.7 . . ?
C1 B5 B9 103.9(3) . . ?
C1 B5 B10 104.8(3) . . ?
B9 B5 B10 60.4(3) . . ?
C1 B5 B6 59.9(2) . . ?
B9 B5 B6 107.7(3) . . ?
B10 B5 B6 59.2(2) . . ?
C1 B5 B4 57.7(2) . . ?
B9 B5 B4 60.2(2) . . ?
B10 B5 B4 108.6(3) . . ?
B6 B5 B4 108.4(3) . . ?
C1 B5 H5 125.0 . . ?
B9 B5 H5 122.6 . . ?
B10 B5 H5 122.2 . . ?
B6 B5 H5 121.3 . . ?
B4 B5 H5 121.4 . . ?
C2 B6 C1 55.57(19) . . ?
C2 B6 B10 103.8(3) . . ?
C1 B6 B10 104.0(3) . . ?
C2 B6 B11 58.1(2) . . ?
C1 B6 B11 103.2(3) . . ?
B10 B6 B11 60.4(2) . . ?
C2 B6 B5 102.5(3) . . ?
C1 B6 B5 57.9(2) . . ?
B10 B6 B5 60.2(3) . . ?
B11 B6 B5 107.6(3) . . ?
C2 B6 H6A 126.0 . . ?
C1 B6 H6A 125.7 . . ?
B10 B6 H6A 122.8 . . ?
B11 B6 H6A 122.4 . . ?
B5 B6 H6A 122.8 . . ?
C2 B7 B8 104.4(3) . . ?
C2 B7 B12 103.8(3) . . ?
B8 B7 B12 60.6(2) . . ?
C2 B7 B11 58.5(2) . . ?
B8 B7 B11 108.2(3) . . ?
B12 B7 B11 59.4(2) . . ?
C2 B7 B3 60.9(2) . . ?
B8 B7 B3 60.4(2) . . ?
B12 B7 B3 110.6(3) . . ?
B11 B7 B3 111.4(3) . . ?
C2 B7 H7 125.2 . . ?
B8 B7 H7 122.6 . . ?
B12 B7 H7 122.3 . . ?
B11 B7 H7 120.8 . . ?
B3 B7 H7 118.6 . . ?
B7 B8 B4 107.5(3) . . ?
B7 B8 B9 107.1(3) . . ?
B4 B8 B9 60.2(2) . . ?
B7 B8 B12 59.9(2) . . ?
B4 B8 B12 107.4(3) . . ?
B9 B8 B12 59.1(2) . . ?
B7 B8 B3 61.1(2) . . ?
B4 B8 B3 61.1(2) . . ?
B9 B8 B3 110.6(3) . . ?
B12 B8 B3 110.6(3) . . ?
B7 B8 H8 122.3 . . ?
B4 B8 H8 122.1 . . ?
B9 B8 H8 121.6 . . ?
B12 B8 H8 121.6 . . ?
B3 B8 H8 119.1 . . ?
B12 B9 B5 108.3(3) . . ?
B12 B9 B10 60.6(3) . . ?
B5 B9 B10 59.8(3) . . ?
B12 B9 B4 108.0(3) . . ?
B5 B9 B4 60.5(2) . . ?
B10 B9 B4 108.4(3) . . ?
B12 B9 B8 60.5(2) . . ?
B5 B9 B8 108.6(3) . . ?
B10 B9 B8 109.1(3) . . ?
B4 B9 B8 59.6(2) . . ?
B12 B9 H9 121.4 . . ?
B5 B9 H9 121.5 . . ?
B10 B9 H9 121.2 . . ?
B4 B9 H9 121.8 . . ?
B8 B9 H9 121.2 . . ?
B6 B10 B11 60.2(2) . . ?
B6 B10 B5 60.6(3) . . ?
B11 B10 B5 107.8(3) . . ?
B6 B10 B9 108.4(3) . . ?
B11 B10 B9 106.8(3) . . ?
B5 B10 B9 59.8(3) . . ?
B6 B10 B12 108.1(3) . . ?
B11 B10 B12 59.5(2) . . ?
B5 B10 B12 107.3(3) . . ?
B9 B10 B12 59.2(3) . . ?
B6 B10 H10 121.0 . . ?
B11 B10 H10 122.2 . . ?
B5 B10 H10 121.7 . . ?
B9 B10 H10 122.3 . . ?
B12 B10 H10 122.3 . . ?
C2 B11 B12 103.7(3) . . ?
C2 B11 B6 59.9(2) . . ?
B12 B11 B6 108.5(3) . . ?
C2 B11 B10 104.4(3) . . ?
B12 B11 B10 60.8(3) . . ?
B6 B11 B10 59.4(2) . . ?
C2 B11 B7 57.8(2) . . ?
B12 B11 B7 60.0(2) . . ?
B6 B11 B7 109.0(3) . . ?
B10 B11 B7 108.7(3) . . ?
C2 B11 H11 125.4 . . ?
B12 B11 H11 122.4 . . ?
B6 B11 H11 120.7 . . ?
B10 B11 H11 122.2 . . ?
B7 B11 H11 121.2 . . ?
B9 B12 B11 107.8(3) . . ?
B9 B12 B7 107.7(3) . . ?
B11 B12 B7 60.6(2) . . ?
B9 B12 B8 60.4(2) . . ?
B11 B12 B8 108.2(3) . . ?
B7 B12 B8 59.4(2) . . ?
B9 B12 B10 60.2(3) . . ?
B11 B12 B10 59.8(2) . . ?
B7 B12 B10 108.4(3) . . ?
B8 B12 B10 108.7(3) . . ?
B9 B12 H12 121.8 . . ?
B11 B12 H12 121.7 . . ?
B7 B12 H12 121.8 . . ?
B8 B12 H12 121.5 . . ?
B10 B12 H12 121.4 . . ?
C5 B13 C6 58.1(2) . . ?
C5 B13 B18 105.3(3) . . ?
C6 B13 B18 105.4(3) . . ?
C5 B13 B14 58.9(2) . . ?
C6 B13 B14 105.8(3) . . ?
B18 B13 B14 60.2(2) . . ?
C5 B13 B17 105.1(3) . . ?
C6 B13 B17 58.7(2) . . ?
B18 B13 B17 59.9(2) . . ?
B14 B13 B17 108.1(3) . . ?
C5 B13 H13 124.1 . . ?
C6 B13 H13 123.7 . . ?
B18 B13 H13 122.7 . . ?
B14 B13 H13 121.8 . . ?
B17 B13 H13 122.3 . . ?
C5 B14 B15 57.9(2) . . ?
C5 B14 B19 104.8(3) . . ?
B15 B14 B19 59.5(2) . . ?
C5 B14 B13 58.8(2) . . ?
B15 B14 B13 106.5(3) . . ?
B19 B14 B13 107.8(3) . . ?
C5 B14 B18 104.9(3) . . ?
B15 B14 B18 106.8(3) . . ?
B19 B14 B18 60.2(2) . . ?
B13 B14 B18 59.8(2) . . ?
C5 B14 H14 124.6 . . ?
B15 B14 H14 122.8 . . ?
B19 B14 H14 122.2 . . ?
B13 B14 H14 121.9 . . ?
B18 B14 H14 122.5 . . ?
C5 B15 B20 107.7(3) . . ?
C5 B15 B19 107.2(3) . . ?
B20 B15 B19 61.6(2) . . ?
C5 B15 B16 60.2(2) . . ?
B20 B15 B16 60.8(2) . . ?
B19 B15 B16 110.6(3) . . ?
C5 B15 B14 59.9(2) . . ?
B20 B15 B14 110.9(3) . . ?
B19 B15 B14 60.7(2) . . ?
B16 B15 B14 110.9(3) . . ?
C5 B15 H15 123.0 . . ?
B20 B15 H15 120.5 . . ?
B19 B15 H15 120.9 . . ?
B16 B15 H15 119.9 . . ?
B14 B15 H15 119.9 . . ?
C5 B16 C6 57.9(2) . . ?
C5 B16 B15 57.7(2) . . ?
C6 B16 B15 104.0(3) . . ?
C5 B16 B20 104.7(3) . . ?
C6 B16 B20 105.3(3) . . ?
B15 B16 B20 59.5(2) . . ?
C5 B16 B21 104.8(3) . . ?
C6 B16 B21 58.6(2) . . ?
B15 B16 B21 106.4(3) . . ?
B20 B16 B21 60.0(2) . . ?
C5 B16 H16 124.4 . . ?
C6 B16 H16 124.2 . . ?
B15 B16 H16 123.4 . . ?
B20 B16 H16 122.8 . . ?
B21 B16 H16 122.6 . . ?
C6 B17 B18 105.8(3) . . ?
C6 B17 B22 105.5(3) . . ?
B18 B17 B22 60.4(2) . . ?
C6 B17 B13 59.3(2) . . ?
B18 B17 B13 59.8(2) . . ?
B22 B17 B13 108.1(3) . . ?
C6 B17 B21 58.9(2) . . ?
B18 B17 B21 108.4(3) . . ?
B22 B17 B21 59.9(2) . . ?
B13 B17 B21 108.1(3) . . ?
C6 B17 H17 124.0 . . ?
B18 B17 H17 121.9 . . ?
B22 B17 H17 122.1 . . ?
B13 B17 H17 121.5 . . ?
B21 B17 H17 121.5 . . ?
B13 B18 B17 60.3(2) . . ?
B13 B18 B14 60.0(2) . . ?
B17 B18 B14 108.2(3) . . ?
B13 B18 B19 107.6(3) . . ?
B17 B18 B19 107.7(3) . . ?
B14 B18 B19 59.7(2) . . ?
B13 B18 B22 107.9(3) . . ?
B17 B18 B22 59.8(2) . . ?
B14 B18 B22 107.9(3) . . ?
B19 B18 B22 59.9(2) . . ?
B13 B18 H18 121.7 . . ?
B17 B18 H18 121.6 . . ?
B14 B18 H18 121.7 . . ?
B19 B18 H18 122.1 . . ?
B22 B18 H18 121.8 . . ?
B15 B19 B14 59.8(2) . . ?
B15 B19 B18 107.0(3) . . ?
B14 B19 B18 60.1(2) . . ?
B15 B19 B22 106.8(3) . . ?
B14 B19 B22 108.4(3) . . ?
B18 B19 B22 60.2(2) . . ?
B15 B19 B20 59.1(2) . . ?
B14 B19 B20 108.2(3) . . ?
B18 B19 B20 108.4(3) . . ?
B22 B19 B20 60.3(2) . . ?
B15 B19 H19 122.9 . . ?
B14 B19 H19 121.4 . . ?
B18 B19 H19 121.7 . . ?
B22 B19 H19 121.7 . . ?
B20 B19 H19 121.6 . . ?
B15 B20 B16 59.8(2) . . ?
B15 B20 B21 107.1(3) . . ?
B16 B20 B21 60.5(2) . . ?
B15 B20 B19 59.2(2) . . ?
B16 B20 B19 107.9(3) . . ?
B21 B20 B19 107.4(3) . . ?
B15 B20 B22 106.3(3) . . ?
B16 B20 B22 108.0(3) . . ?
B21 B20 B22 59.6(2) . . ?
B19 B20 B22 59.5(2) . . ?
B15 B20 H20 122.8 . . ?
B16 B20 H20 121.3 . . ?
B21 B20 H20 122.0 . . ?
B19 B20 H20 122.1 . . ?
B22 B20 H20 122.4 . . ?
C6 B21 B22 105.4(3) . . ?
C6 B21 B20 105.3(3) . . ?
B22 B21 B20 60.6(2) . . ?
C6 B21 B17 58.9(2) . . ?
B22 B21 B17 59.8(2) . . ?
B20 B21 B17 108.1(3) . . ?
C6 B21 B16 59.1(2) . . ?
B22 B21 B16 108.1(3) . . ?
B20 B21 B16 59.6(2) . . ?
B17 B21 B16 107.9(3) . . ?
C6 B21 H21 124.2 . . ?
B22 B21 H21 122.0 . . ?
B20 B21 H21 122.2 . . ?
B17 B21 H21 121.6 . . ?
B16 B21 H21 121.7 . . ?
B17 B22 B21 60.3(2) . . ?
B17 B22 B19 107.6(3) . . ?
B21 B22 B19 108.0(3) . . ?
B17 B22 B18 59.8(2) . . ?
B21 B22 B18 108.1(3) . . ?
B19 B22 B18 59.9(2) . . ?
B17 B22 B20 107.9(3) . . ?
B21 B22 B20 59.8(2) . . ?
B19 B22 B20 60.2(2) . . ?
B18 B22 B20 108.0(3) . . ?
B17 B22 H22 121.9 . . ?
B21 B22 H22 121.6 . . ?
B19 B22 H22 121.8 . . ?
B18 B22 H22 121.8 . . ?
B20 B22 H22 121.7 . . ?
C1 C3 S1 119.3(2) . . ?
C1 C3 S2 118.0(5) . . ?
S1 C3 S2 122.1(6) . . ?
C1 C3 S2' 111.2(5) . . ?
S1 C3 S2' 128.9(4) . . ?
C3 S2 C4 105.1(10) . . ?
S2 C4 H4A 109.5 . . ?
S2 C4 H4B 109.5 . . ?
H4A C4 H4B 109.5 . . ?
S2 C4 H4C 109.5 . . ?
H4A C4 H4C 109.5 . . ?
H4B C4 H4C 109.5 . . ?
C3 S2' C4' 100.6(9) . . ?
S2' C4' H4'1 109.5 . . ?
S2' C4' H4'2 109.5 . . ?
H4'1 C4' H4'2 109.5 . . ?
S2' C4' H4'3 109.5 . . ?
H4'1 C4' H4'3 109.5 . . ?
H4'2 C4' H4'3 109.5 . . ?
C7 C5 C6 115.3(3) . . ?
C7 C5 B15 123.8(3) . . ?
C6 C5 B15 109.9(3) . . ?
C7 C5 B13 117.2(3) . . ?
C6 C5 B13 61.5(2) . . ?
B15 C5 B13 112.8(3) . . ?
C7 C5 B14 123.6(3) . . ?
C6 C5 B14 111.4(3) . . ?
B15 C5 B14 62.2(2) . . ?
B13 C5 B14 62.3(2) . . ?
C7 C5 B16 115.0(3) . . ?
C6 C5 B16 61.2(2) . . ?
B15 C5 B16 62.0(2) . . ?
B13 C5 B16 113.9(3) . . ?
B14 C5 B16 114.3(3) . . ?
C5 C6 B17 109.6(3) . . ?
C5 C6 B21 110.0(3) . . ?
B17 C6 B21 62.3(2) . . ?
C5 C6 B16 60.9(2) . . ?
B17 C6 B16 113.3(3) . . ?
B21 C6 B16 62.3(2) . . ?
C5 C6 B13 60.4(2) . . ?
B17 C6 B13 62.0(2) . . ?
B21 C6 B13 113.1(3) . . ?
B16 C6 B13 112.7(3) . . ?
C5 C6 H6 116(2) . . ?
B17 C6 H6 123(2) . . ?
B21 C6 H6 124(2) . . ?
B16 C6 H6 118(2) . . ?
B13 C6 H6 116(2) . . ?
N1 C7 C5 113.6(3) . . ?
N1 C7 S3 134.3(3) . . ?
C5 C7 S3 112.1(2) . . ?
C13 C8 C9 119.5(4) . . ?
C13 C8 N1 120.1(4) . . ?
C9 C8 N1 119.6(4) . . ?
C8 C9 C10 119.4(5) . . ?
C8 C9 H9A 120.3 . . ?
C10 C9 H9A 120.3 . . ?
C11 C10 C9 120.6(5) . . ?
C11 C10 H10A 119.7 . . ?
C9 C10 H10A 119.7 . . ?
C10 C11 C12 120.2(4) . . ?
C10 C11 H11A 119.9 . . ?
C12 C11 H11A 119.9 . . ?
C11 C12 C13 119.7(5) . . ?
C11 C12 H12A 120.1 . . ?
C13 C12 H12A 120.1 . . ?
C8 C13 C12 120.6(5) . . ?
C8 C13 H13A 119.7 . . ?
C12 C13 H13A 119.7 . . ?
C18 C14 C15 108.0(3) . . ?
C18 C14 C19 125.8(3) . . ?
C15 C14 C19 126.0(3) . . ?
C18 C14 Ir1 71.86(19) . . ?
C15 C14 Ir1 74.30(19) . . ?
C19 C14 Ir1 123.8(2) . . ?
C16 C15 C14 108.3(3) . . ?
C16 C15 C20 126.4(3) . . ?
C14 C15 C20 125.1(3) . . ?
C16 C15 Ir1 72.27(19) . . ?
C14 C15 Ir1 68.23(18) . . ?
C20 C15 Ir1 129.0(3) . . ?
C15 C16 C17 108.0(3) . . ?
C15 C16 C21 127.7(3) . . ?
C17 C16 C21 124.2(3) . . ?
C15 C16 Ir1 72.04(19) . . ?
C17 C16 Ir1 67.74(18) . . ?
C21 C16 Ir1 128.4(3) . . ?
C18 C17 C16 108.1(3) . . ?
C18 C17 C22 125.6(3) . . ?
C16 C17 C22 125.4(3) . . ?
C18 C17 Ir1 72.06(19) . . ?
C16 C17 Ir1 74.85(19) . . ?
C22 C17 Ir1 127.7(2) . . ?
C14 C18 C17 107.4(3) . . ?
C14 C18 C23 126.8(3) . . ?
C17 C18 C23 125.2(3) . . ?
C14 C18 Ir1 70.65(19) . . ?
C17 C18 Ir1 70.06(19) . . ?
C23 C18 Ir1 131.8(3) . . ?
C14 C19 H19A 109.5 . . ?
C14 C19 H19B 109.5 . . ?
H19A C19 H19B 109.5 . . ?
C14 C19 H19C 109.5 . . ?
H19A C19 H19C 109.5 . . ?
H19B C19 H19C 109.5 . . ?
C15 C20 H20A 109.5 . . ?
C15 C20 H20B 109.5 . . ?
H20A C20 H20B 109.5 . . ?
C15 C20 H20C 109.5 . . ?
H20A C20 H20C 109.5 . . ?
H20B C20 H20C 109.5 . . ?
C16 C21 H21A 109.5 . . ?
C16 C21 H21B 109.5 . . ?
H21A C21 H21B 109.5 . . ?
C16 C21 H21C 109.5 . . ?
H21A C21 H21C 109.5 . . ?
H21B C21 H21C 109.5 . . ?
C17 C22 H22A 109.5 . . ?
C17 C22 H22B 109.5 . . ?
H22A C22 H22B 109.5 . . ?
C17 C22 H22C 109.5 . . ?
H22A C22 H22C 109.5 . . ?
H22B C22 H22C 109.5 . . ?
C18 C23 H23A 109.5 . . ?
C18 C23 H23B 109.5 . . ?
H23A C23 H23B 109.5 . . ?
C18 C23 H23C 109.5 . . ?
H23A C23 H23C 109.5 . . ?
H23B C23 H23C 109.5 . . ?

loop_
_geom_bond_atom_site_label_1
_geom_bond_atom_site_label_2
_geom_bond_distance
_geom_bond_site_symmetry_2
_geom_bond_publ_flag
Ir1 B3 2.092(3) . ?
Ir1 C17 2.206(3) . ?
Ir1 C14 2.216(3) . ?
Ir1 C18 2.232(3) . ?
Ir1 S1 2.2572(9) . ?
Ir1 C15 2.297(3) . ?
Ir1 C16 2.300(3) . ?
Ir1 S3 2.3734(9) . ?
N1 C7 1.268(4) . ?
N1 C8 1.412(5) . ?
S1 C3 1.646(4) . ?
S3 C7 1.741(3) . ?
C1 C3 1.489(5) . ?
C1 C2 1.616(5) . ?
C1 B4 1.687(6) . ?
C1 B5 1.702(5) . ?
C1 B6 1.739(5) . ?
C1 B3 1.795(5) . ?
C2 B7 1.682(5) . ?
C2 B11 1.695(5) . ?
C2 B6 1.728(5) . ?
C2 B3 1.774(5) . ?
C2 H2 0.95(3) . ?
B3 B8 1.801(5) . ?
B3 B7 1.813(5) . ?
B3 B4 1.817(5) . ?
B4 B8 1.774(6) . ?
B4 B9 1.783(6) . ?
B4 B5 1.790(6) . ?
B4 H4 1.1200 . ?
B5 B9 1.768(7) . ?
B5 B10 1.769(6) . ?
B5 B6 1.777(7) . ?
B5 H5 1.1200 . ?
B6 B10 1.751(6) . ?
B6 B11 1.765(5) . ?
B6 H6A 1.1200 . ?
B7 B8 1.765(6) . ?
B7 B12 1.773(6) . ?
B7 B11 1.784(6) . ?
B7 H7 1.1200 . ?
B8 B9 1.784(6) . ?
B8 B12 1.786(6) . ?
B8 H8 1.1200 . ?
B9 B12 1.762(6) . ?
B9 B10 1.780(6) . ?
B9 H9 1.1200 . ?
B10 B11 1.768(6) . ?
B10 B12 1.786(6) . ?
B10 H10 1.1200 . ?
B11 B12 1.763(6) . ?
B11 H11 1.1200 . ?
B12 H12 1.1200 . ?
B13 C5 1.712(5) . ?
B13 C6 1.730(6) . ?
B13 B18 1.768(6) . ?
B13 B14 1.772(6) . ?
B13 B17 1.777(5) . ?
B13 H13 1.1200 . ?
B14 C5 1.712(6) . ?
B14 B15 1.751(6) . ?
B14 B19 1.767(6) . ?
B14 B18 1.775(6) . ?
B14 H14 1.1200 . ?
B15 C5 1.677(5) . ?
B15 B20 1.745(6) . ?
B15 B19 1.747(6) . ?
B15 B16 1.751(6) . ?
B15 H15 1.1200 . ?
B16 C5 1.722(5) . ?
B16 C6 1.728(5) . ?
B16 B20 1.768(6) . ?
B16 B21 1.784(5) . ?
B16 H16 1.1200 . ?
B17 C6 1.720(5) . ?
B17 B18 1.769(6) . ?
B17 B22 1.770(6) . ?
B17 B21 1.778(6) . ?
B17 H17 1.1200 . ?
B18 B19 1.776(6) . ?
B18 B22 1.782(6) . ?
B18 H18 1.1200 . ?
B19 B22 1.777(6) . ?
B19 B20 1.789(6) . ?
B19 H19 1.1200 . ?
B20 B21 1.776(6) . ?
B20 B22 1.790(6) . ?
B20 H20 1.1200 . ?
B21 C6 1.720(5) . ?
B21 B22 1.773(6) . ?
B21 H21 1.1200 . ?
B22 H22 1.1200 . ?
C3 S2 1.714(9) . ?
C3 S2' 1.730(9) . ?
S2 C4 1.82(3) . ?
C4 H4A 0.9800 . ?
C4 H4B 0.9800 . ?
C4 H4C 0.9800 . ?
S2' C4' 1.77(2) . ?
C4' H4'1 0.9800 . ?
C4' H4'2 0.9800 . ?
C4' H4'3 0.9800 . ?
C5 C7 1.535(4) . ?
C5 C6 1.670(5) . ?
C6 H6 1.10(3) . ?
C8 C13 1.376(6) . ?
C8 C9 1.391(6) . ?
C9 C10 1.393(6) . ?
C9 H9A 0.9500 . ?
C10 C11 1.369(8) . ?
C10 H10A 0.9500 . ?
C11 C12 1.376(8) . ?
C11 H11A 0.9500 . ?
C12 C13 1.390(6) . ?
C12 H12A 0.9500 . ?
C13 H13A 0.9500 . ?
C14 C18 1.430(5) . ?
C14 C15 1.452(5) . ?
C14 C19 1.499(4) . ?
C15 C16 1.409(5) . ?
C15 C20 1.495(5) . ?
C16 C17 1.448(5) . ?
C16 C21 1.494(5) . ?
C17 C18 1.440(5) . ?
C17 C22 1.493(5) . ?
C18 C23 1.481(5) . ?
C19 H19A 0.9800 . ?
C19 H19B 0.9800 . ?
C19 H19C 0.9800 . ?
C20 H20A 0.9800 . ?
C20 H20B 0.9800 . ?
C20 H20C 0.9800 . ?
C21 H21A 0.9800 . ?
C21 H21B 0.9800 . ?
C21 H21C 0.9800 . ?
C22 H22A 0.9800 . ?
C22 H22B 0.9800 . ?
C22 H22C 0.9800 . ?
C23 H23A 0.9800 . ?
C23 H23B 0.9800 . ?
C23 H23C 0.9800 . ?

loop_
_geom_torsion_atom_site_label_1
_geom_torsion_atom_site_label_2
_geom_torsion_atom_site_label_3
_geom_torsion_atom_site_label_4
_geom_torsion
_geom_torsion_site_symmetry_1
_geom_torsion_site_symmetry_2
_geom_torsion_site_symmetry_3
_geom_torsion_site_symmetry_4
_geom_torsion_publ_flag
C3 C1 C2 B7 142.0(3) . . . . ?
B4 C1 C2 B7 0.0(4) . . . . ?
B5 C1 C2 B7 -68.8(4) . . . . ?
B6 C1 C2 B7 -108.4(3) . . . . ?
B3 C1 C2 B7 41.6(3) . . . . ?
C3 C1 C2 B11 -148.5(3) . . . . ?
B4 C1 C2 B11 69.6(3) . . . . ?
B5 C1 C2 B11 0.8(4) . . . . ?
B6 C1 C2 B11 -38.8(3) . . . . ?
B3 C1 C2 B11 111.2(3) . . . . ?
C3 C1 C2 B6 -109.7(3) . . . . ?
B4 C1 C2 B6 108.4(3) . . . . ?
B5 C1 C2 B6 39.6(3) . . . . ?
B3 C1 C2 B6 150.0(3) . . . . ?
C3 C1 C2 B3 100.3(3) . . . . ?
B4 C1 C2 B3 -41.6(3) . . . . ?
B5 C1 C2 B3 -110.4(3) . . . . ?
B6 C1 C2 B3 -150.0(3) . . . . ?
B7 C2 B3 C1 -136.6(3) . . . . ?
B11 C2 B3 C1 -102.3(3) . . . . ?
B6 C2 B3 C1 -30.5(3) . . . . ?
C1 C2 B3 B8 95.2(3) . . . . ?
B7 C2 B3 B8 -41.4(2) . . . . ?
B11 C2 B3 B8 -7.1(3) . . . . ?
B6 C2 B3 B8 64.7(3) . . . . ?
C1 C2 B3 B7 136.6(3) . . . . ?
B11 C2 B3 B7 34.3(3) . . . . ?
B6 C2 B3 B7 106.1(3) . . . . ?
C1 C2 B3 B4 35.7(2) . . . . ?
B7 C2 B3 B4 -100.9(3) . . . . ?
B11 C2 B3 B4 -66.6(3) . . . . ?
B6 C2 B3 B4 5.2(4) . . . . ?
C1 C2 B3 Ir1 -100.3(3) . . . . ?
B7 C2 B3 Ir1 123.1(3) . . . . ?
B11 C2 B3 Ir1 157.4(2) . . . . ?
B6 C2 B3 Ir1 -130.8(3) . . . . ?
C3 C1 B3 C2 -110.1(3) . . . . ?
B4 C1 B3 C2 135.7(3) . . . . ?
B5 C1 B3 C2 100.7(3) . . . . ?
B6 C1 B3 C2 29.7(3) . . . . ?
C3 C1 B3 B8 155.4(3) . . . . ?
C2 C1 B3 B8 -94.5(3) . . . . ?
B4 C1 B3 B8 41.2(2) . . . . ?
B5 C1 B3 B8 6.2(4) . . . . ?
B6 C1 B3 B8 -64.8(4) . . . . ?
C3 C1 B3 B7 -145.3(3) . . . . ?
C2 C1 B3 B7 -35.2(2) . . . . ?
B4 C1 B3 B7 100.5(3) . . . . ?
B5 C1 B3 B7 65.5(3) . . . . ?
B6 C1 B3 B7 -5.5(4) . . . . ?
C3 C1 B3 B4 114.2(3) . . . . ?
C2 C1 B3 B4 -135.7(3) . . . . ?
B5 C1 B3 B4 -35.0(3) . . . . ?
B6 C1 B3 B4 -105.9(3) . . . . ?
C3 C1 B3 Ir1 -0.6(4) . . . . ?
C2 C1 B3 Ir1 109.4(2) . . . . ?
B4 C1 B3 Ir1 -114.9(3) . . . . ?
B5 C1 B3 Ir1 -149.9(3) . . . . ?
B6 C1 B3 Ir1 139.2(3) . . . . ?
C3 C1 B4 B8 -142.0(3) . . . . ?
C2 C1 B4 B8 -1.6(3) . . . . ?
B5 C1 B4 B8 102.2(3) . . . . ?
B6 C1 B4 B8 66.1(3) . . . . ?
B3 C1 B4 B8 -43.0(2) . . . . ?
C3 C1 B4 B9 155.7(3) . . . . ?
C2 C1 B4 B9 -63.9(3) . . . . ?
B5 C1 B4 B9 39.9(3) . . . . ?
B6 C1 B4 B9 3.7(4) . . . . ?
B3 C1 B4 B9 -105.4(3) . . . . ?
C3 C1 B4 B5 115.8(3) . . . . ?
C2 C1 B4 B5 -103.8(3) . . . . ?
B6 C1 B4 B5 -36.1(3) . . . . ?
B3 C1 B4 B5 -145.2(3) . . . . ?
C3 C1 B4 B3 -99.0(3) . . . . ?
C2 C1 B4 B3 41.4(2) . . . . ?
B5 C1 B4 B3 145.2(3) . . . . ?
B6 C1 B4 B3 109.1(3) . . . . ?
C2 B3 B4 C1 -34.8(2) . . . . ?
B8 B3 B4 C1 -130.6(3) . . . . ?
B7 B3 B4 C1 -91.6(3) . . . . ?
Ir1 B3 B4 C1 98.7(3) . . . . ?
C2 B3 B4 B8 95.8(3) . . . . ?
C1 B3 B4 B8 130.6(3) . . . . ?
B7 B3 B4 B8 39.0(3) . . . . ?
Ir1 B3 B4 B8 -130.7(3) . . . . ?
C2 B3 B4 B9 60.6(3) . . . . ?
C1 B3 B4 B9 95.4(3) . . . . ?
B8 B3 B4 B9 -35.2(3) . . . . ?
B7 B3 B4 B9 3.8(4) . . . . ?
Ir1 B3 B4 B9 -165.9(3) . . . . ?
C2 B3 B4 B5 -3.3(3) . . . . ?
C1 B3 B4 B5 31.5(3) . . . . ?
B8 B3 B4 B5 -99.1(3) . . . . ?
B7 B3 B4 B5 -60.1(4) . . . . ?
Ir1 B3 B4 B5 130.3(3) . . . . ?
C3 C1 B5 B9 -150.3(3) . . . . ?
C2 C1 B5 B9 63.1(4) . . . . ?
B4 C1 B5 B9 -40.3(3) . . . . ?
B6 C1 B5 B9 102.6(3) . . . . ?
B3 C1 B5 B9 -5.6(4) . . . . ?
C3 C1 B5 B10 147.1(4) . . . . ?
C2 C1 B5 B10 0.6(4) . . . . ?
B4 C1 B5 B10 -102.9(3) . . . . ?
B6 C1 B5 B10 40.1(3) . . . . ?
B3 C1 B5 B10 -68.2(4) . . . . ?
C3 C1 B5 B6 107.1(4) . . . . ?
C2 C1 B5 B6 -39.5(3) . . . . ?
B4 C1 B5 B6 -142.9(3) . . . . ?
B3 C1 B5 B6 -108.3(3) . . . . ?
C3 C1 B5 B4 -110.0(4) . . . . ?
C2 C1 B5 B4 103.4(3) . . . . ?
B6 C1 B5 B4 142.9(3) . . . . ?
B3 C1 B5 B4 34.7(3) . . . . ?
B8 B4 B5 C1 -96.9(3) . . . . ?
B9 B4 B5 C1 -133.6(3) . . . . ?
B3 B4 B5 C1 -32.6(3) . . . . ?
C1 B4 B5 B9 133.6(3) . . . . ?
B8 B4 B5 B9 36.8(3) . . . . ?
B3 B4 B5 B9 101.1(3) . . . . ?
C1 B4 B5 B10 96.1(3) . . . . ?
B8 B4 B5 B10 -0.7(4) . . . . ?
B9 B4 B5 B10 -37.5(3) . . . . ?
B3 B4 B5 B10 63.5(4) . . . . ?
C1 B4 B5 B6 33.4(3) . . . . ?
B8 B4 B5 B6 -63.5(4) . . . . ?
B9 B4 B5 B6 -100.3(3) . . . . ?
B3 B4 B5 B6 0.8(4) . . . . ?
B7 C2 B6 C1 103.2(3) . . . . ?
B11 C2 B6 C1 138.9(3) . . . . ?
B3 C2 B6 C1 30.8(3) . . . . ?
C1 C2 B6 B10 -97.7(3) . . . . ?
B7 C2 B6 B10 5.4(4) . . . . ?
B11 C2 B6 B10 41.2(3) . . . . ?
B3 C2 B6 B10 -66.9(4) . . . . ?
C1 C2 B6 B11 -138.9(3) . . . . ?
B7 C2 B6 B11 -35.7(3) . . . . ?
B3 C2 B6 B11 -108.0(3) . . . . ?
C1 C2 B6 B5 -35.8(3) . . . . ?
B7 C2 B6 B5 67.4(4) . . . . ?
B11 C2 B6 B5 103.1(3) . . . . ?
B3 C2 B6 B5 -4.9(4) . . . . ?
C3 C1 B6 C2 106.7(3) . . . . ?
B4 C1 B6 C2 -100.9(3) . . . . ?
B5 C1 B6 C2 -137.6(3) . . . . ?
B3 C1 B6 C2 -29.9(3) . . . . ?
C3 C1 B6 B10 -156.1(3) . . . . ?
C2 C1 B6 B10 97.3(3) . . . . ?
B4 C1 B6 B10 -3.6(4) . . . . ?
B5 C1 B6 B10 -40.4(3) . . . . ?
B3 C1 B6 B10 67.4(4) . . . . ?
C3 C1 B6 B11 141.6(3) . . . . ?
C2 C1 B6 B11 35.0(3) . . . . ?
B4 C1 B6 B11 -65.9(4) . . . . ?
B5 C1 B6 B11 -102.7(3) . . . . ?
B3 C1 B6 B11 5.1(4) . . . . ?
C3 C1 B6 B5 -115.7(4) . . . . ?
C2 C1 B6 B5 137.6(3) . . . . ?
B4 C1 B6 B5 36.7(3) . . . . ?
B3 C1 B6 B5 107.7(3) . . . . ?
C1 B5 B6 C2 34.7(2) . . . . ?
B9 B5 B6 C2 -61.4(3) . . . . ?
B10 B5 B6 C2 -98.9(3) . . . . ?
B4 B5 B6 C2 2.2(4) . . . . ?
B9 B5 B6 C1 -96.1(3) . . . . ?
B10 B5 B6 C1 -133.6(3) . . . . ?
B4 B5 B6 C1 -32.5(3) . . . . ?
C1 B5 B6 B10 133.6(3) . . . . ?
B9 B5 B6 B10 37.5(3) . . . . ?
B4 B5 B6 B10 101.1(3) . . . . ?
C1 B5 B6 B11 94.8(3) . . . . ?
B9 B5 B6 B11 -1.3(4) . . . . ?
B10 B5 B6 B11 -38.8(3) . . . . ?
B4 B5 B6 B11 62.3(4) . . . . ?
C1 C2 B7 B8 1.6(4) . . . . ?
B11 C2 B7 B8 -102.8(3) . . . . ?
B6 C2 B7 B8 -67.7(4) . . . . ?
B3 C2 B7 B8 43.4(2) . . . . ?
C1 C2 B7 B12 64.3(3) . . . . ?
B11 C2 B7 B12 -40.1(3) . . . . ?
B6 C2 B7 B12 -5.0(4) . . . . ?
B3 C2 B7 B12 106.1(3) . . . . ?
C1 C2 B7 B11 104.4(3) . . . . ?
B6 C2 B7 B11 35.1(3) . . . . ?
B3 C2 B7 B11 146.2(3) . . . . ?
C1 C2 B7 B3 -41.9(3) . . . . ?
B11 C2 B7 B3 -146.2(3) . . . . ?
B6 C2 B7 B3 -111.1(3) . . . . ?
C1 B3 B7 C2 34.2(2) . . . . ?
B8 B3 B7 C2 130.0(3) . . . . ?
B4 B3 B7 C2 90.9(3) . . . . ?
Ir1 B3 B7 C2 -100.7(3) . . . . ?
C2 B3 B7 B8 -130.0(3) . . . . ?
C1 B3 B7 B8 -95.8(3) . . . . ?
B4 B3 B7 B8 -39.1(3) . . . . ?
Ir1 B3 B7 B8 129.2(3) . . . . ?
C2 B3 B7 B12 -94.7(3) . . . . ?
C1 B3 B7 B12 -60.5(3) . . . . ?
B8 B3 B7 B12 35.4(3) . . . . ?
B4 B3 B7 B12 -3.8(4) . . . . ?
Ir1 B3 B7 B12 164.6(3) . . . . ?
C2 B3 B7 B11 -30.6(3) . . . . ?
C1 B3 B7 B11 3.6(3) . . . . ?
B8 B3 B7 B11 99.5(3) . . . . ?
B4 B3 B7 B11 60.3(3) . . . . ?
Ir1 B3 B7 B11 -131.3(3) . . . . ?
C2 B7 B8 B4 -2.5(4) . . . . ?
B12 B7 B8 B4 -100.3(3) . . . . ?
B11 B7 B8 B4 -63.5(3) . . . . ?
B3 B7 B8 B4 41.2(3) . . . . ?
C2 B7 B8 B9 60.9(3) . . . . ?
B12 B7 B8 B9 -37.0(3) . . . . ?
B11 B7 B8 B9 -0.2(4) . . . . ?
B3 B7 B8 B9 104.5(3) . . . . ?
C2 B7 B8 B12 97.9(3) . . . . ?
B11 B7 B8 B12 36.8(3) . . . . ?
B3 B7 B8 B12 141.5(3) . . . . ?
C2 B7 B8 B3 -43.6(2) . . . . ?
B12 B7 B8 B3 -141.5(3) . . . . ?
B11 B7 B8 B3 -104.7(3) . . . . ?
C1 B4 B8 B7 2.5(3) . . . . ?
B9 B4 B8 B7 100.1(3) . . . . ?
B5 B4 B8 B7 63.7(4) . . . . ?
B3 B4 B8 B7 -41.2(3) . . . . ?
C1 B4 B8 B9 -97.6(3) . . . . ?
B5 B4 B8 B9 -36.4(3) . . . . ?
B3 B4 B8 B9 -141.3(3) . . . . ?
C1 B4 B8 B12 -60.7(3) . . . . ?
B9 B4 B8 B12 37.0(3) . . . . ?
B5 B4 B8 B12 0.6(4) . . . . ?
B3 B4 B8 B12 -104.4(3) . . . . ?
C1 B4 B8 B3 43.7(2) . . . . ?
B9 B4 B8 B3 141.3(3) . . . . ?
B5 B4 B8 B3 104.9(3) . . . . ?
C2 B3 B8 B7 40.0(2) . . . . ?
C1 B3 B8 B7 94.6(3) . . . . ?
B4 B3 B8 B7 134.1(3) . . . . ?
Ir1 B3 B8 B7 -119.3(4) . . . . ?
C2 B3 B8 B4 -94.2(3) . . . . ?
C1 B3 B8 B4 -39.5(2) . . . . ?
B7 B3 B8 B4 -134.1(3) . . . . ?
Ir1 B3 B8 B4 106.5(4) . . . . ?
C2 B3 B8 B9 -58.8(3) . . . . ?
C1 B3 B8 B9 -4.1(3) . . . . ?
B7 B3 B8 B9 -98.7(3) . . . . ?
B4 B3 B8 B9 35.4(3) . . . . ?
Ir1 B3 B8 B9 141.9(3) . . . . ?
C2 B3 B8 B12 4.9(3) . . . . ?
C1 B3 B8 B12 59.5(3) . . . . ?
B7 B3 B8 B12 -35.1(3) . . . . ?
B4 B3 B8 B12 99.0(3) . . . . ?
Ir1 B3 B8 B12 -154.4(3) . . . . ?
C1 B5 B9 B12 -61.7(4) . . . . ?
B10 B5 B9 B12 37.6(3) . . . . ?
B6 B5 B9 B12 0.7(4) . . . . ?
B4 B5 B9 B12 -100.8(3) . . . . ?
C1 B5 B9 B10 -99.3(3) . . . . ?
B6 B5 B9 B10 -36.9(3) . . . . ?
B4 B5 B9 B10 -138.4(3) . . . . ?
C1 B5 B9 B4 39.1(3) . . . . ?
B10 B5 B9 B4 138.4(3) . . . . ?
B6 B5 B9 B4 101.5(3) . . . . ?
C1 B5 B9 B8 2.4(4) . . . . ?
B10 B5 B9 B8 101.8(3) . . . . ?
B6 B5 B9 B8 64.8(4) . . . . ?
B4 B5 B9 B8 -36.6(3) . . . . ?
C1 B4 B9 B12 61.8(4) . . . . ?
B8 B4 B9 B12 -37.7(3) . . . . ?
B5 B4 B9 B12 101.3(3) . . . . ?
B3 B4 B9 B12 -2.5(4) . . . . ?
C1 B4 B9 B5 -39.5(3) . . . . ?
B8 B4 B9 B5 -139.0(3) . . . . ?
B3 B4 B9 B5 -103.8(3) . . . . ?
C1 B4 B9 B10 -2.3(4) . . . . ?
B8 B4 B9 B10 -101.8(3) . . . . ?
B5 B4 B9 B10 37.2(3) . . . . ?
B3 B4 B9 B10 -66.6(4) . . . . ?
C1 B4 B9 B8 99.5(3) . . . . ?
B5 B4 B9 B8 139.0(3) . . . . ?
B3 B4 B9 B8 35.2(3) . . . . ?
B7 B8 B9 B12 37.4(3) . . . . ?
B4 B8 B9 B12 138.1(3) . . . . ?
B3 B8 B9 B12 102.3(3) . . . . ?
B7 B8 B9 B5 -63.7(4) . . . . ?
B4 B8 B9 B5 37.0(3) . . . . ?
B12 B8 B9 B5 -101.0(3) . . . . ?
B3 B8 B9 B5 1.3(4) . . . . ?
B7 B8 B9 B10 -0.1(4) . . . . ?
B4 B8 B9 B10 100.6(4) . . . . ?
B12 B8 B9 B10 -37.5(3) . . . . ?
B3 B8 B9 B10 64.8(4) . . . . ?
B7 B8 B9 B4 -100.7(3) . . . . ?
B12 B8 B9 B4 -138.1(3) . . . . ?
B3 B8 B9 B4 -35.8(3) . . . . ?
C2 B6 B10 B11 -40.0(3) . . . . ?
C1 B6 B10 B11 -97.4(3) . . . . ?
B5 B6 B10 B11 -136.6(3) . . . . ?
C2 B6 B10 B5 96.6(3) . . . . ?
C1 B6 B10 B5 39.2(3) . . . . ?
B11 B6 B10 B5 136.6(3) . . . . ?
C2 B6 B10 B9 59.3(4) . . . . ?
C1 B6 B10 B9 1.9(4) . . . . ?
B11 B6 B10 B9 99.3(3) . . . . ?
B5 B6 B10 B9 -37.3(3) . . . . ?
C2 B6 B10 B12 -3.4(4) . . . . ?
C1 B6 B10 B12 -60.8(4) . . . . ?
B11 B6 B10 B12 36.6(3) . . . . ?
B5 B6 B10 B12 -100.0(3) . . . . ?
C1 B5 B10 B6 -40.4(3) . . . . ?
B9 B5 B10 B6 -138.2(3) . . . . ?
B4 B5 B10 B6 -100.8(3) . . . . ?
C1 B5 B10 B11 -1.7(4) . . . . ?
B9 B5 B10 B11 -99.5(3) . . . . ?
B6 B5 B10 B11 38.8(3) . . . . ?
B4 B5 B10 B11 -62.1(4) . . . . ?
C1 B5 B10 B9 97.8(3) . . . . ?
B6 B5 B10 B9 138.2(3) . . . . ?
B4 B5 B10 B9 37.4(3) . . . . ?
C1 B5 B10 B12 61.0(4) . . . . ?
B9 B5 B10 B12 -36.8(3) . . . . ?
B6 B5 B10 B12 101.4(3) . . . . ?
B4 B5 B10 B12 0.6(4) . . . . ?
B12 B9 B10 B6 -100.6(3) . . . . ?
B5 B9 B10 B6 37.7(3) . . . . ?
B4 B9 B10 B6 0.2(4) . . . . ?
B8 B9 B10 B6 -63.1(4) . . . . ?
B12 B9 B10 B11 -37.1(3) . . . . ?
B5 B9 B10 B11 101.2(3) . . . . ?
B4 B9 B10 B11 63.7(4) . . . . ?
B8 B9 B10 B11 0.3(4) . . . . ?
B12 B9 B10 B5 -138.3(3) . . . . ?
B4 B9 B10 B5 -37.5(3) . . . . ?
B8 B9 B10 B5 -100.9(3) . . . . ?
B5 B9 B10 B12 138.3(3) . . . . ?
B4 B9 B10 B12 100.8(3) . . . . ?
B8 B9 B10 B12 37.4(3) . . . . ?
C1 C2 B11 B12 -64.7(3) . . . . ?
B7 C2 B11 B12 40.4(3) . . . . ?
B6 C2 B11 B12 -103.7(3) . . . . ?
B3 C2 B11 B12 6.3(4) . . . . ?
C1 C2 B11 B6 39.0(3) . . . . ?
B7 C2 B11 B6 144.1(3) . . . . ?
B3 C2 B11 B6 110.0(3) . . . . ?
C1 C2 B11 B10 -1.8(4) . . . . ?
B7 C2 B11 B10 103.3(3) . . . . ?
B6 C2 B11 B10 -40.9(3) . . . . ?
B3 C2 B11 B10 69.1(4) . . . . ?
C1 C2 B11 B7 -105.1(3) . . . . ?
B6 C2 B11 B7 -144.1(3) . . . . ?
B3 C2 B11 B7 -34.1(3) . . . . ?
C1 B6 B11 C2 -33.9(2) . . . . ?
B10 B6 B11 C2 -132.6(3) . . . . ?
B5 B6 B11 C2 -94.0(3) . . . . ?
C2 B6 B11 B12 95.4(3) . . . . ?
C1 B6 B11 B12 61.5(3) . . . . ?
B10 B6 B11 B12 -37.3(3) . . . . ?
B5 B6 B11 B12 1.4(4) . . . . ?
C2 B6 B11 B10 132.6(3) . . . . ?
C1 B6 B11 B10 98.8(3) . . . . ?
B5 B6 B11 B10 38.7(3) . . . . ?
C2 B6 B11 B7 31.6(3) . . . . ?
C1 B6 B11 B7 -2.2(4) . . . . ?
B10 B6 B11 B7 -101.0(3) . . . . ?
B5 B6 B11 B7 -62.3(4) . . . . ?
B6 B10 B11 C2 41.1(3) . . . . ?
B5 B10 B11 C2 2.1(4) . . . . ?
B9 B10 B11 C2 -60.8(4) . . . . ?
B12 B10 B11 C2 -97.8(3) . . . . ?
B6 B10 B11 B12 138.9(3) . . . . ?
B5 B10 B11 B12 99.9(3) . . . . ?
B9 B10 B11 B12 37.0(3) . . . . ?
B5 B10 B11 B6 -39.0(3) . . . . ?
B9 B10 B11 B6 -101.9(3) . . . . ?
B12 B10 B11 B6 -138.9(3) . . . . ?
B6 B10 B11 B7 101.4(3) . . . . ?
B5 B10 B11 B7 62.5(4) . . . . ?
B9 B10 B11 B7 -0.4(4) . . . . ?
B12 B10 B11 B7 -37.4(3) . . . . ?
B8 B7 B11 C2 96.0(3) . . . . ?
B12 B7 B11 C2 133.3(3) . . . . ?
B3 B7 B11 C2 31.4(3) . . . . ?
C2 B7 B11 B12 -133.3(3) . . . . ?
B8 B7 B11 B12 -37.4(3) . . . . ?
B3 B7 B11 B12 -101.9(3) . . . . ?
C2 B7 B11 B6 -32.4(3) . . . . ?
B8 B7 B11 B6 63.6(4) . . . . ?
B12 B7 B11 B6 100.9(3) . . . . ?
B3 B7 B11 B6 -1.0(4) . . . . ?
C2 B7 B11 B10 -95.6(3) . . . . ?
B8 B7 B11 B10 0.4(4) . . . . ?
B12 B7 B11 B10 37.8(3) . . . . ?
B3 B7 B11 B10 -64.2(3) . . . . ?
B5 B9 B12 B11 0.2(4) . . . . ?
B10 B9 B12 B11 37.5(3) . . . . ?
B4 B9 B12 B11 -63.9(4) . . . . ?
B8 B9 B12 B11 -101.3(3) . . . . ?
B5 B9 B12 B7 64.1(4) . . . . ?
B10 B9 B12 B7 101.4(3) . . . . ?
B4 B9 B12 B7 0.0(4) . . . . ?
B8 B9 B12 B7 -37.3(3) . . . . ?
B5 B9 B12 B8 101.4(3) . . . . ?
B10 B9 B12 B8 138.7(3) . . . . ?
B4 B9 B12 B8 37.3(3) . . . . ?
B5 B9 B12 B10 -37.3(3) . . . . ?
B4 B9 B12 B10 -101.4(4) . . . . ?
B8 B9 B12 B10 -138.7(3) . . . . ?
C2 B11 B12 B9 61.4(3) . . . . ?
B6 B11 B12 B9 -1.0(4) . . . . ?
B10 B11 B12 B9 -37.7(3) . . . . ?
B7 B11 B12 B9 100.7(3) . . . . ?
C2 B11 B12 B7 -39.3(2) . . . . ?
B6 B11 B12 B7 -101.7(3) . . . . ?
B10 B11 B12 B7 -138.4(3) . . . . ?
C2 B11 B12 B8 -2.4(4) . . . . ?
B6 B11 B12 B8 -64.8(4) . . . . ?
B10 B11 B12 B8 -101.5(3) . . . . ?
B7 B11 B12 B8 36.8(3) . . . . ?
C2 B11 B12 B10 99.1(3) . . . . ?
B6 B11 B12 B10 36.7(3) . . . . ?
B7 B11 B12 B10 138.4(3) . . . . ?
C2 B7 B12 B9 -61.2(4) . . . . ?
B8 B7 B12 B9 37.7(3) . . . . ?
B11 B7 B12 B9 -100.9(3) . . . . ?
B3 B7 B12 B9 2.4(4) . . . . ?
C2 B7 B12 B11 39.7(3) . . . . ?
B8 B7 B12 B11 138.6(3) . . . . ?
B3 B7 B12 B11 103.3(3) . . . . ?
C2 B7 B12 B8 -98.9(3) . . . . ?
B11 B7 B12 B8 -138.6(3) . . . . ?
B3 B7 B12 B8 -35.3(3) . . . . ?
C2 B7 B12 B10 2.4(4) . . . . ?
B8 B7 B12 B10 101.4(3) . . . . ?
B11 B7 B12 B10 -37.2(3) . . . . ?
B3 B7 B12 B10 66.1(4) . . . . ?
B7 B8 B12 B9 -137.9(3) . . . . ?
B4 B8 B12 B9 -37.4(3) . . . . ?
B3 B8 B12 B9 -102.3(3) . . . . ?
B7 B8 B12 B11 -37.3(3) . . . . ?
B4 B8 B12 B11 63.2(4) . . . . ?
B9 B8 B12 B11 100.6(3) . . . . ?
B3 B8 B12 B11 -1.8(4) . . . . ?
B4 B8 B12 B7 100.5(3) . . . . ?
B9 B8 B12 B7 137.9(3) . . . . ?
B3 B8 B12 B7 35.6(3) . . . . ?
B7 B8 B12 B10 -100.7(3) . . . . ?
B4 B8 B12 B10 -0.2(4) . . . . ?
B9 B8 B12 B10 37.2(3) . . . . ?
B3 B8 B12 B10 -65.1(4) . . . . ?
B6 B10 B12 B9 101.0(3) . . . . ?
B11 B10 B12 B9 137.9(3) . . . . ?
B5 B10 B12 B9 37.0(3) . . . . ?
B6 B10 B12 B11 -36.9(3) . . . . ?
B5 B10 B12 B11 -100.9(3) . . . . ?
B9 B10 B12 B11 -137.9(3) . . . . ?
B6 B10 B12 B7 0.7(4) . . . . ?
B11 B10 B12 B7 37.6(3) . . . . ?
B5 B10 B12 B7 -63.3(4) . . . . ?
B9 B10 B12 B7 -100.3(3) . . . . ?
B6 B10 B12 B8 63.7(4) . . . . ?
B11 B10 B12 B8 100.6(3) . . . . ?
B5 B10 B12 B8 -0.2(4) . . . . ?
B9 B10 B12 B8 -37.3(3) . . . . ?
C6 B13 B14 C5 -35.5(2) . . . . ?
B18 B13 B14 C5 -134.5(3) . . . . ?
B17 B13 B14 C5 -97.1(3) . . . . ?
C5 B13 B14 B15 34.3(2) . . . . ?
C6 B13 B14 B15 -1.2(4) . . . . ?
B18 B13 B14 B15 -100.2(3) . . . . ?
B17 B13 B14 B15 -62.9(3) . . . . ?
C5 B13 B14 B19 96.8(3) . . . . ?
C6 B13 B14 B19 61.3(4) . . . . ?
B18 B13 B14 B19 -37.7(3) . . . . ?
B17 B13 B14 B19 -0.3(4) . . . . ?
C5 B13 B14 B18 134.5(3) . . . . ?
C6 B13 B14 B18 99.0(3) . . . . ?
B17 B13 B14 B18 37.4(3) . . . . ?
B19 B14 B15 C5 -136.0(3) . . . . ?
B13 B14 B15 C5 -34.6(2) . . . . ?
B18 B14 B15 C5 -97.3(3) . . . . ?
C5 B14 B15 B20 98.9(3) . . . . ?
B19 B14 B15 B20 -37.1(3) . . . . ?
B13 B14 B15 B20 64.2(4) . . . . ?
B18 B14 B15 B20 1.5(4) . . . . ?
C5 B14 B15 B19 136.0(3) . . . . ?
B13 B14 B15 B19 101.3(3) . . . . ?
B18 B14 B15 B19 38.6(3) . . . . ?
C5 B14 B15 B16 33.3(3) . . . . ?
B19 B14 B15 B16 -102.6(3) . . . . ?
B13 B14 B15 B16 -1.3(4) . . . . ?
B18 B14 B15 B16 -64.0(4) . . . . ?
B20 B15 B16 C5 -136.2(3) . . . . ?
B19 B15 B16 C5 -98.6(3) . . . . ?
B14 B15 B16 C5 -33.2(3) . . . . ?
C5 B15 B16 C6 36.5(2) . . . . ?
B20 B15 B16 C6 -99.7(3) . . . . ?
B19 B15 B16 C6 -62.1(3) . . . . ?
B14 B15 B16 C6 3.3(4) . . . . ?
C5 B15 B16 B20 136.2(3) . . . . ?
B19 B15 B16 B20 37.6(3) . . . . ?
B14 B15 B16 B20 103.0(3) . . . . ?
C5 B15 B16 B21 97.4(3) . . . . ?
B20 B15 B16 B21 -38.8(3) . . . . ?
B19 B15 B16 B21 -1.2(4) . . . . ?
B14 B15 B16 B21 64.2(3) . . . . ?
C5 B13 B17 C6 36.3(2) . . . . ?
B18 B13 B17 C6 135.4(3) . . . . ?
B14 B13 B17 C6 97.9(3) . . . . ?
C5 B13 B17 B18 -99.1(3) . . . . ?
C6 B13 B17 B18 -135.4(3) . . . . ?
B14 B13 B17 B18 -37.5(3) . . . . ?
C5 B13 B17 B22 -61.3(3) . . . . ?
C6 B13 B17 B22 -97.6(3) . . . . ?
B18 B13 B17 B22 37.8(3) . . . . ?
B14 B13 B17 B22 0.3(4) . . . . ?
C5 B13 B17 B21 2.1(4) . . . . ?
C6 B13 B17 B21 -34.2(3) . . . . ?
B18 B13 B17 B21 101.2(3) . . . . ?
B14 B13 B17 B21 63.7(3) . . . . ?
C5 B13 B18 B17 98.9(3) . . . . ?
C6 B13 B18 B17 38.5(2) . . . . ?
B14 B13 B18 B17 138.2(3) . . . . ?
C5 B13 B18 B14 -39.3(3) . . . . ?
C6 B13 B18 B14 -99.7(3) . . . . ?
B17 B13 B18 B14 -138.2(3) . . . . ?
C5 B13 B18 B19 -1.9(4) . . . . ?
C6 B13 B18 B19 -62.3(3) . . . . ?
B14 B13 B18 B19 37.4(3) . . . . ?
B17 B13 B18 B19 -100.8(3) . . . . ?
C5 B13 B18 B22 61.4(3) . . . . ?
C6 B13 B18 B22 1.0(4) . . . . ?
B14 B13 B18 B22 100.7(3) . . . . ?
B17 B13 B18 B22 -37.5(3) . . . . ?
C6 B17 B18 B13 -38.8(3) . . . . ?
B22 B17 B18 B13 -137.9(3) . . . . ?
B21 B17 B18 B13 -100.7(3) . . . . ?
C6 B17 B18 B14 -1.4(4) . . . . ?
B22 B17 B18 B14 -100.5(3) . . . . ?
B13 B17 B18 B14 37.5(3) . . . . ?
B21 B17 B18 B14 -63.2(3) . . . . ?
C6 B17 B18 B19 61.7(3) . . . . ?
B22 B17 B18 B19 -37.4(3) . . . . ?
B13 B17 B18 B19 100.6(3) . . . . ?
B21 B17 B18 B19 -0.1(4) . . . . ?
C6 B17 B18 B22 99.1(3) . . . . ?
B13 B17 B18 B22 137.9(3) . . . . ?
B21 B17 B18 B22 37.3(3) . . . . ?
C5 B14 B18 B13 39.2(3) . . . . ?
B15 B14 B18 B13 99.6(3) . . . . ?
B19 B14 B18 B13 137.9(3) . . . . ?
C5 B14 B18 B17 1.6(4) . . . . ?
B15 B14 B18 B17 62.0(4) . . . . ?
B19 B14 B18 B17 100.3(3) . . . . ?
B13 B14 B18 B17 -37.6(3) . . . . ?
C5 B14 B18 B19 -98.7(3) . . . . ?
B15 B14 B18 B19 -38.3(3) . . . . ?
B13 B14 B18 B19 -137.9(3) . . . . ?
C5 B14 B18 B22 -61.6(3) . . . . ?
B15 B14 B18 B22 -1.2(4) . . . . ?
B19 B14 B18 B22 37.1(3) . . . . ?
B13 B14 B18 B22 -100.8(3) . . . . ?
C5 B15 B19 B14 39.0(3) . . . . ?
B20 B15 B19 B14 140.2(3) . . . . ?
B16 B15 B19 B14 103.0(3) . . . . ?
C5 B15 B19 B18 0.4(4) . . . . ?
B20 B15 B19 B18 101.6(3) . . . . ?
B16 B15 B19 B18 64.4(4) . . . . ?
B14 B15 B19 B18 -38.7(3) . . . . ?
C5 B15 B19 B22 -62.9(4) . . . . ?
B20 B15 B19 B22 38.3(3) . . . . ?
B16 B15 B19 B22 1.1(4) . . . . ?
B14 B15 B19 B22 -101.9(3) . . . . ?
C5 B15 B19 B20 -101.2(3) . . . . ?
B16 B15 B19 B20 -37.2(3) . . . . ?
B14 B15 B19 B20 -140.2(3) . . . . ?
C5 B14 B19 B15 -37.5(3) . . . . ?
B13 B14 B19 B15 -99.0(3) . . . . ?
B18 B14 B19 B15 -136.5(3) . . . . ?
C5 B14 B19 B18 99.0(3) . . . . ?
B15 B14 B19 B18 136.5(3) . . . . ?
B13 B14 B19 B18 37.5(3) . . . . ?
C5 B14 B19 B22 61.6(4) . . . . ?
B15 B14 B19 B22 99.2(3) . . . . ?
B13 B14 B19 B22 0.2(4) . . . . ?
B18 B14 B19 B22 -37.3(3) . . . . ?
C5 B14 B19 B20 -2.2(4) . . . . ?
B15 B14 B19 B20 35.3(3) . . . . ?
B13 B14 B19 B20 -63.7(4) . . . . ?
B18 B14 B19 B20 -101.2(3) . . . . ?
B13 B18 B19 B15 0.9(4) . . . . ?
B17 B18 B19 B15 -62.7(4) . . . . ?
B14 B18 B19 B15 38.5(3) . . . . ?
B22 B18 B19 B15 -100.0(3) . . . . ?
B13 B18 B19 B14 -37.5(3) . . . . ?
B17 B18 B19 B14 -101.2(3) . . . . ?
B22 B18 B19 B14 -138.5(3) . . . . ?
B13 B18 B19 B22 100.9(3) . . . . ?
B17 B18 B19 B22 37.3(3) . . . . ?
B14 B18 B19 B22 138.5(3) . . . . ?
B13 B18 B19 B20 63.3(4) . . . . ?
B17 B18 B19 B20 -0.3(4) . . . . ?
B14 B18 B19 B20 100.9(3) . . . . ?
B22 B18 B19 B20 -37.6(3) . . . . ?
C5 B15 B20 B16 -39.1(3) . . . . ?
B19 B15 B20 B16 -139.6(3) . . . . ?
B14 B15 B20 B16 -102.9(3) . . . . ?
C5 B15 B20 B21 0.0(4) . . . . ?
B19 B15 B20 B21 -100.4(3) . . . . ?
B16 B15 B20 B21 39.2(3) . . . . ?
B14 B15 B20 B21 -63.7(4) . . . . ?
C5 B15 B20 B19 100.5(3) . . . . ?
B16 B15 B20 B19 139.6(3) . . . . ?
B14 B15 B20 B19 36.7(3) . . . . ?
C5 B15 B20 B22 62.6(3) . . . . ?
B19 B15 B20 B22 -37.9(3) . . . . ?
B16 B15 B20 B22 101.7(3) . . . . ?
B14 B15 B20 B22 -1.2(4) . . . . ?
C5 B16 B20 B15 37.3(2) . . . . ?
C6 B16 B20 B15 97.4(3) . . . . ?
B21 B16 B20 B15 136.0(3) . . . . ?
C5 B16 B20 B21 -98.8(3) . . . . ?
C6 B16 B20 B21 -38.6(3) . . . . ?
B15 B16 B20 B21 -136.0(3) . . . . ?
C5 B16 B20 B19 1.4(3) . . . . ?
C6 B16 B20 B19 61.6(3) . . . . ?
B15 B16 B20 B19 -35.8(3) . . . . ?
B21 B16 B20 B19 100.2(3) . . . . ?
C5 B16 B20 B22 -61.5(3) . . . . ?
C6 B16 B20 B22 -1.3(4) . . . . ?
B15 B16 B20 B22 -98.8(3) . . . . ?
B21 B16 B20 B22 37.3(3) . . . . ?
B14 B19 B20 B15 -35.6(3) . . . . ?
B18 B19 B20 B15 -99.3(3) . . . . ?
B22 B19 B20 B15 -136.9(3) . . . . ?
B15 B19 B20 B16 36.1(3) . . . . ?
B14 B19 B20 B16 0.5(4) . . . . ?
B18 B19 B20 B16 -63.2(3) . . . . ?
B22 B19 B20 B16 -100.8(3) . . . . ?
B15 B19 B20 B21 99.9(3) . . . . ?
B14 B19 B20 B21 64.3(3) . . . . ?
B18 B19 B20 B21 0.6(4) . . . . ?
B22 B19 B20 B21 -37.0(3) . . . . ?
B15 B19 B20 B22 136.9(3) . . . . ?
B14 B19 B20 B22 101.3(3) . . . . ?
B18 B19 B20 B22 37.6(3) . . . . ?
B15 B20 B21 C6 0.0(4) . . . . ?
B16 B20 B21 C6 38.8(3) . . . . ?
B19 B20 B21 C6 -62.3(3) . . . . ?
B22 B20 B21 C6 -99.3(3) . . . . ?
B15 B20 B21 B22 99.3(3) . . . . ?
B16 B20 B21 B22 138.1(3) . . . . ?
B19 B20 B21 B22 37.0(3) . . . . ?
B15 B20 B21 B17 61.6(3) . . . . ?
B16 B20 B21 B17 100.5(3) . . . . ?
B19 B20 B21 B17 -0.7(4) . . . . ?
B22 B20 B21 B17 -37.6(3) . . . . ?
B15 B20 B21 B16 -38.9(3) . . . . ?
B19 B20 B21 B16 -101.2(3) . . . . ?
B22 B20 B21 B16 -138.1(3) . . . . ?
B18 B17 B21 C6 97.7(3) . . . . ?
B22 B17 B21 C6 135.2(3) . . . . ?
B13 B17 B21 C6 34.4(3) . . . . ?
C6 B17 B21 B22 -135.2(3) . . . . ?
B18 B17 B21 B22 -37.5(3) . . . . ?
B13 B17 B21 B22 -100.8(3) . . . . ?
C6 B17 B21 B20 -97.2(3) . . . . ?
B18 B17 B21 B20 0.5(4) . . . . ?
B22 B17 B21 B20 38.0(3) . . . . ?
B13 B17 B21 B20 -62.9(3) . . . . ?
C6 B17 B21 B16 -34.3(3) . . . . ?
B18 B17 B21 B16 63.4(3) . . . . ?
B22 B17 B21 B16 100.9(3) . . . . ?
B13 B17 B21 B16 0.1(4) . . . . ?
C5 B16 B21 C6 -36.4(3) . . . . ?
B15 B16 B21 C6 -96.6(3) . . . . ?
B20 B16 B21 C6 -135.1(3) . . . . ?
C5 B16 B21 B22 61.0(3) . . . . ?
C6 B16 B21 B22 97.4(3) . . . . ?
B15 B16 B21 B22 0.8(4) . . . . ?
B20 B16 B21 B22 -37.7(3) . . . . ?
C5 B16 B21 B20 98.7(3) . . . . ?
C6 B16 B21 B20 135.1(3) . . . . ?
B15 B16 B21 B20 38.5(3) . . . . ?
C5 B16 B21 B17 -2.2(4) . . . . ?
C6 B16 B21 B17 34.2(3) . . . . ?
B15 B16 B21 B17 -62.4(3) . . . . ?
B20 B16 B21 B17 -100.9(3) . . . . ?
C6 B17 B22 B21 38.7(3) . . . . ?
B18 B17 B22 B21 138.4(3) . . . . ?
B13 B17 B22 B21 100.9(3) . . . . ?
C6 B17 B22 B19 -62.4(4) . . . . ?
B18 B17 B22 B19 37.3(3) . . . . ?
B13 B17 B22 B19 -0.2(4) . . . . ?
B21 B17 B22 B19 -101.1(3) . . . . ?
C6 B17 B22 B18 -99.7(3) . . . . ?
B13 B17 B22 B18 -37.5(3) . . . . ?
B21 B17 B22 B18 -138.4(3) . . . . ?
C6 B17 B22 B20 1.2(4) . . . . ?
B18 B17 B22 B20 100.9(3) . . . . ?
B13 B17 B22 B20 63.3(4) . . . . ?
B21 B17 B22 B20 -37.5(3) . . . . ?
C6 B21 B22 B17 -38.7(3) . . . . ?
B20 B21 B22 B17 -137.8(3) . . . . ?
B16 B21 B22 B17 -100.6(3) . . . . ?
C6 B21 B22 B19 61.7(3) . . . . ?
B20 B21 B22 B19 -37.4(3) . . . . ?
B17 B21 B22 B19 100.4(3) . . . . ?
B16 B21 B22 B19 -0.1(4) . . . . ?
C6 B21 B22 B18 -1.6(4) . . . . ?
B20 B21 B22 B18 -100.7(3) . . . . ?
B17 B21 B22 B18 37.1(3) . . . . ?
B16 B21 B22 B18 -63.5(4) . . . . ?
C6 B21 B22 B20 99.1(3) . . . . ?
B17 B21 B22 B20 137.8(3) . . . . ?
B16 B21 B22 B20 37.3(3) . . . . ?
B15 B19 B22 B17 63.1(4) . . . . ?
B14 B19 B22 B17 0.0(4) . . . . ?
B18 B19 B22 B17 -37.3(3) . . . . ?
B20 B19 B22 B17 100.9(3) . . . . ?
B15 B19 B22 B21 -0.6(4) . . . . ?
B14 B19 B22 B21 -63.6(4) . . . . ?
B18 B19 B22 B21 -100.9(3) . . . . ?
B20 B19 B22 B21 37.2(3) . . . . ?
B15 B19 B22 B18 100.3(3) . . . . ?
B14 B19 B22 B18 37.3(3) . . . . ?
B20 B19 B22 B18 138.2(3) . . . . ?
B15 B19 B22 B20 -37.8(3) . . . . ?
B14 B19 B22 B20 -100.9(3) . . . . ?
B18 B19 B22 B20 -138.2(3) . . . . ?
B13 B18 B22 B17 37.7(3) . . . . ?
B14 B18 B22 B17 101.1(3) . . . . ?
B19 B18 B22 B17 138.1(3) . . . . ?
B13 B18 B22 B21 0.4(4) . . . . ?
B17 B18 B22 B21 -37.3(3) . . . . ?
B14 B18 B22 B21 63.8(4) . . . . ?
B19 B18 B22 B21 100.7(3) . . . . ?
B13 B18 B22 B19 -100.4(3) . . . . ?
B17 B18 B22 B19 -138.1(3) . . . . ?
B14 B18 B22 B19 -37.0(3) . . . . ?
B13 B18 B22 B20 -62.9(3) . . . . ?
B17 B18 B22 B20 -100.6(3) . . . . ?
B14 B18 B22 B20 0.5(4) . . . . ?
B19 B18 B22 B20 37.5(3) . . . . ?
B15 B20 B22 B17 -62.8(4) . . . . ?
B16 B20 B22 B17 0.1(4) . . . . ?
B21 B20 B22 B17 37.8(3) . . . . ?
B19 B20 B22 B17 -100.5(3) . . . . ?
B15 B20 B22 B21 -100.5(3) . . . . ?
B16 B20 B22 B21 -37.7(3) . . . . ?
B19 B20 B22 B21 -138.3(3) . . . . ?
B15 B20 B22 B19 37.7(3) . . . . ?
B16 B20 B22 B19 100.6(3) . . . . ?
B21 B20 B22 B19 138.3(3) . . . . ?
B15 B20 B22 B18 0.4(4) . . . . ?
B16 B20 B22 B18 63.3(4) . . . . ?
B21 B20 B22 B18 100.9(3) . . . . ?
B19 B20 B22 B18 -37.3(3) . . . . ?
C2 C1 C3 S1 -62.2(4) . . . . ?
B4 C1 C3 S1 76.0(4) . . . . ?
B5 C1 C3 S1 153.0(3) . . . . ?
B6 C1 C3 S1 -133.0(3) . . . . ?
B3 C1 C3 S1 6.3(4) . . . . ?
C2 C1 C3 S2 108.8(11) . . . . ?
B4 C1 C3 S2 -113.0(11) . . . . ?
B5 C1 C3 S2 -36.0(12) . . . . ?
B6 C1 C3 S2 38.0(12) . . . . ?
B3 C1 C3 S2 177.3(11) . . . . ?
C2 C1 C3 S2' 125.7(7) . . . . ?
B4 C1 C3 S2' -96.1(7) . . . . ?
B5 C1 C3 S2' -19.1(8) . . . . ?
B6 C1 C3 S2' 55.0(8) . . . . ?
B3 C1 C3 S2' -165.8(7) . . . . ?
Ir1 S1 C3 C1 -8.9(4) . . . . ?
Ir1 S1 C3 S2 -179.5(11) . . . . ?
Ir1 S1 C3 S2' 161.6(9) . . . . ?
C1 C3 S2 C4 179.1(8) . . . . ?
S1 C3 S2 C4 -10.2(12) . . . . ?
C1 C3 S2' C4' 174.6(8) . . . . ?
S1 C3 S2' C4' 3.5(10) . . . . ?
B20 B15 C5 C7 142.1(3) . . . . ?
B19 B15 C5 C7 -153.0(3) . . . . ?
B16 B15 C5 C7 102.7(3) . . . . ?
B14 B15 C5 C7 -113.5(4) . . . . ?
B20 B15 C5 C6 -0.1(4) . . . . ?
B19 B15 C5 C6 64.9(4) . . . . ?
B16 B15 C5 C6 -39.4(3) . . . . ?
B14 B15 C5 C6 104.3(3) . . . . ?
B20 B15 C5 B13 -66.6(4) . . . . ?
B19 B15 C5 B13 -1.6(4) . . . . ?
B16 B15 C5 B13 -106.0(3) . . . . ?
B14 B15 C5 B13 37.8(3) . . . . ?
B20 B15 C5 B14 -104.4(3) . . . . ?
B19 B15 C5 B14 -39.4(3) . . . . ?
B16 B15 C5 B14 -143.7(3) . . . . ?
B20 B15 C5 B16 39.4(3) . . . . ?
B19 B15 C5 B16 104.3(3) . . . . ?
B14 B15 C5 B16 143.7(3) . . . . ?
C6 B13 C5 C7 -105.5(3) . . . . ?
B18 B13 C5 C7 155.6(3) . . . . ?
B14 B13 C5 C7 115.6(3) . . . . ?
B17 B13 C5 C7 -142.1(3) . . . . ?
B18 B13 C5 C6 -98.9(3) . . . . ?
B14 B13 C5 C6 -138.8(3) . . . . ?
B17 B13 C5 C6 -36.6(3) . . . . ?
C6 B13 C5 B15 101.1(3) . . . . ?
B18 B13 C5 B15 2.2(4) . . . . ?
B14 B13 C5 B15 -37.7(3) . . . . ?
B17 B13 C5 B15 64.5(3) . . . . ?
C6 B13 C5 B14 138.8(3) . . . . ?
B18 B13 C5 B14 39.9(3) . . . . ?
B17 B13 C5 B14 102.2(3) . . . . ?
C6 B13 C5 B16 32.8(3) . . . . ?
B18 B13 C5 B16 -66.1(3) . . . . ?
B14 B13 C5 B16 -106.0(3) . . . . ?
B17 B13 C5 B16 -3.8(4) . . . . ?
B15 B14 C5 C7 113.9(3) . . . . ?
B19 B14 C5 C7 152.2(3) . . . . ?
B13 B14 C5 C7 -105.7(3) . . . . ?
B18 B14 C5 C7 -145.4(3) . . . . ?
B15 B14 C5 C6 -102.0(3) . . . . ?
B19 B14 C5 C6 -63.7(3) . . . . ?
B13 B14 C5 C6 38.4(3) . . . . ?
B18 B14 C5 C6 -1.2(4) . . . . ?
B19 B14 C5 B15 38.3(3) . . . . ?
B13 B14 C5 B15 140.4(3) . . . . ?
B18 B14 C5 B15 100.8(3) . . . . ?
B15 B14 C5 B13 -140.4(3) . . . . ?
B19 B14 C5 B13 -102.1(3) . . . . ?
B18 B14 C5 B13 -39.6(3) . . . . ?
B15 B14 C5 B16 -35.0(3) . . . . ?
B19 B14 C5 B16 3.3(4) . . . . ?
B13 B14 C5 B16 105.4(3) . . . . ?
B18 B14 C5 B16 65.8(3) . . . . ?
C6 B16 C5 C7 106.4(3) . . . . ?
B15 B16 C5 C7 -116.6(3) . . . . ?
B20 B16 C5 C7 -154.6(3) . . . . ?
B21 B16 C5 C7 143.1(3) . . . . ?
B15 B16 C5 C6 137.1(3) . . . . ?
B20 B16 C5 C6 99.0(3) . . . . ?
B21 B16 C5 C6 36.8(3) . . . . ?
C6 B16 C5 B15 -137.1(3) . . . . ?
B20 B16 C5 B15 -38.1(2) . . . . ?
B21 B16 C5 B15 -100.3(3) . . . . ?
C6 B16 C5 B13 -32.9(3) . . . . ?
B15 B16 C5 B13 104.1(3) . . . . ?
B20 B16 C5 B13 66.1(3) . . . . ?
B21 B16 C5 B13 3.8(4) . . . . ?
C6 B16 C5 B14 -102.0(3) . . . . ?
B15 B16 C5 B14 35.0(3) . . . . ?
B20 B16 C5 B14 -3.0(4) . . . . ?
B21 B16 C5 B14 -65.3(3) . . . . ?
C7 C5 C6 B17 147.7(3) . . . . ?
B15 C5 C6 B17 -66.6(3) . . . . ?
B13 C5 C6 B17 39.2(3) . . . . ?
B14 C5 C6 B17 0.4(4) . . . . ?
B16 C5 C6 B17 -106.4(3) . . . . ?
C7 C5 C6 B21 -145.6(3) . . . . ?
B15 C5 C6 B21 0.1(4) . . . . ?
B13 C5 C6 B21 105.8(3) . . . . ?
B14 C5 C6 B21 67.1(3) . . . . ?
B16 C5 C6 B21 -39.7(3) . . . . ?
C7 C5 C6 B16 -105.9(3) . . . . ?
B15 C5 C6 B16 39.8(3) . . . . ?
B13 C5 C6 B16 145.6(3) . . . . ?
B14 C5 C6 B16 106.8(3) . . . . ?
C7 C5 C6 B13 108.6(3) . . . . ?
B15 C5 C6 B13 -105.8(3) . . . . ?
B14 C5 C6 B13 -38.8(3) . . . . ?
B16 C5 C6 B13 -145.6(3) . . . . ?
B18 B17 C6 C5 0.6(4) . . . . ?
B22 B17 C6 C5 63.7(3) . . . . ?
B13 B17 C6 C5 -38.5(3) . . . . ?
B21 B17 C6 C5 102.9(3) . . . . ?
B18 B17 C6 B21 -102.3(3) . . . . ?
B22 B17 C6 B21 -39.3(3) . . . . ?
B13 B17 C6 B21 -141.4(3) . . . . ?
B18 B17 C6 B16 -65.2(4) . . . . ?
B22 B17 C6 B16 -2.2(4) . . . . ?
B13 B17 C6 B16 -104.3(3) . . . . ?
B21 B17 C6 B16 37.1(3) . . . . ?
B18 B17 C6 B13 39.1(3) . . . . ?
B22 B17 C6 B13 102.1(3) . . . . ?
B21 B17 C6 B13 141.4(3) . . . . ?
B22 B21 C6 C5 -63.1(3) . . . . ?
B20 B21 C6 C5 0.0(4) . . . . ?
B17 B21 C6 C5 -102.2(3) . . . . ?
B16 B21 C6 C5 39.1(3) . . . . ?
B22 B21 C6 B17 39.1(3) . . . . ?
B20 B21 C6 B17 102.2(3) . . . . ?
B16 B21 C6 B17 141.3(3) . . . . ?
B22 B21 C6 B16 -102.2(3) . . . . ?
B20 B21 C6 B16 -39.1(3) . . . . ?
B17 B21 C6 B16 -141.3(3) . . . . ?
B22 B21 C6 B13 2.3(4) . . . . ?
B20 B21 C6 B13 65.4(3) . . . . ?
B17 B21 C6 B13 -36.8(3) . . . . ?
B16 B21 C6 B13 104.5(3) . . . . ?
B15 B16 C6 C5 -36.4(2) . . . . ?
B20 B16 C6 C5 -98.0(3) . . . . ?
B21 B16 C6 C5 -137.3(3) . . . . ?
C5 B16 C6 B17 100.3(3) . . . . ?
B15 B16 C6 B17 63.9(4) . . . . ?
B20 B16 C6 B17 2.2(4) . . . . ?
B21 B16 C6 B17 -37.1(3) . . . . ?
C5 B16 C6 B21 137.3(3) . . . . ?
B15 B16 C6 B21 100.9(3) . . . . ?
B20 B16 C6 B21 39.3(3) . . . . ?
C5 B16 C6 B13 32.2(3) . . . . ?
B15 B16 C6 B13 -4.2(4) . . . . ?
B20 B16 C6 B13 -65.8(4) . . . . ?
B21 B16 C6 B13 -105.1(3) . . . . ?
B18 B13 C6 C5 98.6(3) . . . . ?
B14 B13 C6 C5 35.8(2) . . . . ?
B17 B13 C6 C5 137.6(3) . . . . ?
C5 B13 C6 B17 -137.6(3) . . . . ?
B18 B13 C6 B17 -39.0(3) . . . . ?
B14 B13 C6 B17 -101.8(3) . . . . ?
C5 B13 C6 B21 -100.7(3) . . . . ?
B18 B13 C6 B21 -2.1(4) . . . . ?
B14 B13 C6 B21 -64.9(3) . . . . ?
B17 B13 C6 B21 36.9(3) . . . . ?
C5 B13 C6 B16 -32.4(3) . . . . ?
B18 B13 C6 B16 66.2(3) . . . . ?
B14 B13 C6 B16 3.5(4) . . . . ?
B17 B13 C6 B16 105.3(3) . . . . ?
C8 N1 C7 C5 165.0(4) . . . . ?
C8 N1 C7 S3 -11.8(6) . . . . ?
C6 C5 C7 N1 -24.8(4) . . . . ?
B15 C5 C7 N1 -165.2(3) . . . . ?
B13 C5 C7 N1 44.6(4) . . . . ?
B14 C5 C7 N1 118.0(4) . . . . ?
B16 C5 C7 N1 -93.3(4) . . . . ?
C6 C5 C7 S3 152.7(2) . . . . ?
B15 C5 C7 S3 12.4(4) . . . . ?
B13 C5 C7 S3 -137.8(3) . . . . ?
B14 C5 C7 S3 -64.4(4) . . . . ?
B16 C5 C7 S3 84.3(3) . . . . ?
Ir1 S3 C7 N1 -38.2(4) . . . . ?
Ir1 S3 C7 C5 144.95(19) . . . . ?
C7 N1 C8 C13 -66.7(6) . . . . ?
C7 N1 C8 C9 123.4(4) . . . . ?
C13 C8 C9 C10 0.1(6) . . . . ?
N1 C8 C9 C10 170.1(4) . . . . ?
C8 C9 C10 C11 -1.6(7) . . . . ?
C9 C10 C11 C12 1.4(8) . . . . ?
C10 C11 C12 C13 0.2(8) . . . . ?
C9 C8 C13 C12 1.5(7) . . . . ?
N1 C8 C13 C12 -168.4(4) . . . . ?
C11 C12 C13 C8 -1.7(8) . . . . ?
C18 C14 C15 C16 -3.0(4) . . . . ?
C19 C14 C15 C16 -177.9(3) . . . . ?
Ir1 C14 C15 C16 61.5(2) . . . . ?
C18 C14 C15 C20 172.3(3) . . . . ?
C19 C14 C15 C20 -2.6(6) . . . . ?
Ir1 C14 C15 C20 -123.2(4) . . . . ?
C18 C14 C15 Ir1 -64.4(2) . . . . ?
C19 C14 C15 Ir1 120.7(4) . . . . ?
C14 C15 C16 C17 -0.5(4) . . . . ?
C20 C15 C16 C17 -175.8(3) . . . . ?
Ir1 C15 C16 C17 58.4(2) . . . . ?
C14 C15 C16 C21 175.9(4) . . . . ?
C20 C15 C16 C21 0.7(6) . . . . ?
Ir1 C15 C16 C21 -125.1(4) . . . . ?
C14 C15 C16 Ir1 -58.9(2) . . . . ?
C20 C15 C16 Ir1 125.8(4) . . . . ?
C15 C16 C17 C18 3.8(4) . . . . ?
C21 C16 C17 C18 -172.8(3) . . . . ?
Ir1 C16 C17 C18 64.9(2) . . . . ?
C15 C16 C17 C22 173.1(3) . . . . ?
C21 C16 C17 C22 -3.5(6) . . . . ?
Ir1 C16 C17 C22 -125.8(4) . . . . ?
C15 C16 C17 Ir1 -61.1(2) . . . . ?
C21 C16 C17 Ir1 122.3(4) . . . . ?
C15 C14 C18 C17 5.3(4) . . . . ?
C19 C14 C18 C17 -179.8(3) . . . . ?
Ir1 C14 C18 C17 -60.8(2) . . . . ?
C15 C14 C18 C23 -165.7(3) . . . . ?
C19 C14 C18 C23 9.2(6) . . . . ?
Ir1 C14 C18 C23 128.3(4) . . . . ?
C15 C14 C18 Ir1 66.1(2) . . . . ?
C19 C14 C18 Ir1 -119.0(3) . . . . ?
C16 C17 C18 C14 -5.6(4) . . . . ?
C22 C17 C18 C14 -174.9(3) . . . . ?
Ir1 C17 C18 C14 61.1(2) . . . . ?
C16 C17 C18 C23 165.5(3) . . . . ?
C22 C17 C18 C23 -3.7(6) . . . . ?
Ir1 C17 C18 C23 -127.7(4) . . . . ?
C16 C17 C18 Ir1 -66.8(2) . . . . ?
C22 C17 C18 Ir1 124.0(3) . . . . ?
